data_4127079
loop_
_publ_author_name
'Liu, Jia-Wei'
'Feng, Lei'
'Su, Hai-Feng'
'Wang, Zhi'
'Zhao, Quan-Qin'
'Wang, Xing-Po'
'Tung, Chen-Ho'
'Sun, Di'
'Zheng, Lan-Sun'

_publ_section_title
;
 Anisotropic Assembly of Ag52 and Ag76 Nanoclusters.
;
_journal_name_full 'Journal of the American Chemical Society'
_journal_paper_doi 10.1021/jacs.7b12777
_journal_year 2018
_chemical_formula_moiety 'C396 H368 Ag76 Mo28 O144 P16 S28, 4(C2 H3 N), 8(C H3 O)'
_chemical_formula_sum 'C412 H404 Ag76 Mo28 N4 O152 P16 S28'
_chemical_formula_weight 20121.01
_space_group_crystal_system tetragonal
_space_group_IT_number 82
_space_group_name_Hall 'I -4'
_space_group_name_H-M_alt 'I -4'
_symmetry_space_group_name_Hall 'I -4'
_symmetry_space_group_name_H-M 'I -4'
_atom_sites_solution_hydrogens mixed
_audit_creation_method SHELXL-2014/7
_cell_angle_alpha 90
_cell_angle_beta 90
_cell_angle_gamma 90
_cell_formula_units_Z 2
_cell_length_a 25.2700(12)
_cell_length_b 25.2700(12)
_cell_length_c 54.323(3)
_cell_measurement_reflns_used 9715
_cell_measurement_temperature 100(2)
_cell_measurement_theta_max 27.229
_cell_measurement_theta_min 2.201
_cell_volume 34689(3)
_computing_structure_refinement 'SHELXL-2014/7 (Sheldrick, 2014)'
_diffrn_ambient_temperature 100(2)
_diffrn_measured_fraction_theta_full 0.997
_diffrn_measured_fraction_theta_max 0.997
_diffrn_measurement_device_type 'Bruker APEX-II'
_diffrn_measurement_method '\w and \f scans'
_diffrn_radiation_type MoK\a
_diffrn_radiation_wavelength 0.71073
_diffrn_reflns_av_R_equivalents 0.0325
_diffrn_reflns_av_unetI/netI 0.0340
_diffrn_reflns_Laue_measured_fraction_full 0.997
_diffrn_reflns_Laue_measured_fraction_max 0.997
_diffrn_reflns_limit_h_max 28
_diffrn_reflns_limit_h_min -29
_diffrn_reflns_limit_k_max 30
_diffrn_reflns_limit_k_min -30
_diffrn_reflns_limit_l_max 64
_diffrn_reflns_limit_l_min -64
_diffrn_reflns_number 104981
_diffrn_reflns_point_group_measured_fraction_full 0.997
_diffrn_reflns_point_group_measured_fraction_max 0.997
_diffrn_reflns_theta_full 24.998
_diffrn_reflns_theta_max 24.998
_diffrn_reflns_theta_min 1.883
_diffrn_source 'sealed tube'
_exptl_absorpt_coefficient_mu 2.751
_exptl_crystal_colour yellow
_exptl_crystal_density_diffrn 1.926
_exptl_crystal_description block
_exptl_crystal_F_000 19112
_exptl_crystal_size_max 0.13
_exptl_crystal_size_mid 0.1
_exptl_crystal_size_min 0.08
_refine_diff_density_max 1.491
_refine_diff_density_min -0.772
_refine_diff_density_rms 0.090
_refine_ls_abs_structure_details
;
 Flack x determined using 12789 quotients [(I+)-(I-)]/[(I+)+(I-)]
 (Parsons, Flack and Wagner, Acta Cryst. B69 (2013) 249-259).
;
_refine_ls_abs_structure_Flack 0.021(7)
_refine_ls_extinction_method none
_refine_ls_goodness_of_fit_ref 1.027
_refine_ls_hydrogen_treatment constr
_refine_ls_matrix_type full
_refine_ls_number_parameters 1526
_refine_ls_number_reflns 30489
_refine_ls_number_restraints 113
_refine_ls_restrained_S_all 1.032
_refine_ls_R_factor_all 0.0337
_refine_ls_R_factor_gt 0.0271
_refine_ls_shift/su_max 0.044
_refine_ls_shift/su_mean 0.001
_refine_ls_structure_factor_coef Fsqd
_refine_ls_weighting_details 'w=1/[\s^2^(Fo^2^)+(0.0341P)^2^+71.0595P] where P=(Fo^2^+2Fc^2^)/3'
_refine_ls_weighting_scheme calc
_refine_ls_wR_factor_gt 0.0632
_refine_ls_wR_factor_ref 0.0668
_reflns_Friedel_coverage 0.976
_reflns_Friedel_fraction_full 0.998
_reflns_Friedel_fraction_max 0.998
_reflns_number_gt 27782
_reflns_number_total 30489
_reflns_threshold_expression 'I > 2\s(I)'
_cod_data_source_file ja7b12777_si_002.cif
_cod_data_source_block SD-Ag24
_cod_original_cell_volume 34689(4)
_cod_database_code 4127079
_shelx_shelxl_version_number 2014/7
_shelx_space_group_comment
;
The symmetry employed for this shelxl refinement is uniquely defined
by the following loop, which should always be used as a source of
symmetry information in preference to the above space-group names.
They are only intended as comments.
;

loop_
_space_group_symop_operation_xyz
'x, y, z'
'-x, -y, z'
'y, -x, -z'
'-y, x, -z'
'x+1/2, y+1/2, z+1/2'
'-x+1/2, -y+1/2, z+1/2'
'y+1/2, -x+1/2, -z+1/2'
'-y+1/2, x+1/2, -z+1/2'

loop_
_atom_site_label
_atom_site_type_symbol
_atom_site_fract_x
_atom_site_fract_y
_atom_site_fract_z
_atom_site_U_iso_or_equiv
_atom_site_adp_type
_atom_site_occupancy
_atom_site_site_symmetry_order
_atom_site_calc_flag
_atom_site_refinement_flags_posn
_atom_site_refinement_flags_adp
_atom_site_refinement_flags_occupancy
_atom_site_disorder_assembly
_atom_site_disorder_group
Ag1 Ag 1.03286(3) -0.09605(3) 0.48814(2) 0.02857(15) Uani 1 1 d . . . . .
Ag2 Ag 0.93278(3) -0.16611(3) 0.46751(2) 0.03333(16) Uani 1 1 d . . . . .
Ag3 Ag 0.87633(3) -0.13986(3) 0.42262(2) 0.02816(14) Uani 1 1 d . . . . .
Ag4 Ag 0.94567(3) -0.16725(3) 0.38239(2) 0.02759(14) Uani 1 1 d . . . . .
Ag5 Ag 0.80317(3) -0.11602(3) 0.38272(2) 0.03019(15) Uani 1 1 d . . . . .
Ag6 Ag 0.81896(3) -0.12081(3) 0.46869(2) 0.03597(17) Uani 1 1 d . . . . .
Ag7 Ag 0.71853(4) -0.06111(4) 0.43417(2) 0.0624(3) Uani 1 1 d . . . . .
Ag8 Ag 0.81187(3) 0.05186(3) 0.47120(2) 0.03816(18) Uani 1 1 d . . . . .
Ag9 Ag 0.77742(3) 0.02028(3) 0.38820(2) 0.03296(16) Uani 1 1 d . . . . .
Ag10 Ag 0.83598(3) 0.08364(3) 0.42195(2) 0.03043(15) Uani 1 1 d . . . . .
Ag11 Ag 0.88396(3) 0.15682(3) 0.45691(2) 0.03924(18) Uani 1 1 d . . . . .
Ag12 Ag 0.86510(3) 0.11486(3) 0.37314(2) 0.02980(15) Uani 1 1 d . . . . .
Ag13 Ag 0.95592(3) 0.22504(3) 0.41346(2) 0.03996(18) Uani 1 1 d . . . . .
Ag14 Ag 0.98285(3) 0.06412(3) 0.34445(2) 0.03039(15) Uani 1 1 d . . . . .
Ag15 Ag 0.76305(3) 0.02295(3) 0.30926(2) 0.03558(17) Uani 1 1 d . . . . .
Ag16 Ag 0.84540(3) 0.11918(3) 0.31348(2) 0.02978(15) Uani 1 1 d . . . . .
Ag17 Ag 0.98174(3) 0.10552(3) 0.28610(2) 0.03072(16) Uani 1 1 d . . . . .
Ag18 Ag 1.08353(3) 0.13835(3) 0.31388(2) 0.02824(15) Uani 1 1 d . . . . .
Ag19 Ag 1.19007(3) 0.09877(3) 0.33071(2) 0.03295(16) Uani 1 1 d . . . . .
C1 C 0.9485(5) 0.0413(5) 0.1826(2) 0.056(3) Uani 1 1 d . . . . .
H1 H 0.9333 0.0223 0.1693 0.067 Uiso 1 1 calc R U . . .
C2 C 0.9799(5) 0.0836(5) 0.17816(19) 0.055(3) Uani 1 1 d . . . . .
H2 H 0.9870 0.0941 0.1617 0.066 Uiso 1 1 calc R U . . .
C3 C 1.0014(4) 0.1114(4) 0.19732(18) 0.046(3) Uani 1 1 d . . . . .
H3 H 1.0240 0.1407 0.1941 0.056 Uiso 1 1 calc R U . . .
C4 C 0.9906(4) 0.0972(4) 0.22138(16) 0.033(2) Uani 1 1 d . . . . .
C5 C 0.9607(4) 0.0533(4) 0.22557(19) 0.037(2) Uani 1 1 d . . . . .
H5 H 0.9553 0.0417 0.2420 0.045 Uiso 1 1 calc R U . . .
C6 C 0.9383(4) 0.0256(4) 0.2067(2) 0.050(3) Uani 1 1 d . . . . .
H6 H 0.9161 -0.0039 0.2099 0.060 Uiso 1 1 calc R U . . .
C7 C 0.9964(4) 0.2033(4) 0.24133(17) 0.034(2) Uani 1 1 d . . . . .
C8 C 1.0224(4) 0.2349(4) 0.22377(16) 0.037(2) Uani 1 1 d . . . . .
H8 H 1.0512 0.2210 0.2146 0.045 Uiso 1 1 calc R U . . .
C9 C 1.0061(5) 0.2856(4) 0.2200(2) 0.052(3) Uani 1 1 d . . . . .
H9 H 1.0228 0.3063 0.2077 0.063 Uiso 1 1 calc R U . . .
C10 C 0.9660(6) 0.3076(5) 0.2338(3) 0.071(4) Uani 1 1 d . . . . .
H10 H 0.9559 0.3434 0.2314 0.085 Uiso 1 1 calc R U . . .
C11 C 0.9415(5) 0.2777(5) 0.2506(3) 0.058(3) Uani 1 1 d . . . . .
H11 H 0.9133 0.2925 0.2599 0.069 Uiso 1 1 calc R U . . .
C12 C 0.9561(4) 0.2263(4) 0.2548(2) 0.048(3) Uani 1 1 d . . . . .
H12 H 0.9384 0.2062 0.2671 0.057 Uiso 1 1 calc R U . . .
C13 C 1.1094(4) 0.2357(4) 0.26990(16) 0.032(2) Uani 1 1 d . . . . .
C14 C 1.1418(4) 0.2629(4) 0.2539(2) 0.047(3) Uani 1 1 d . . . . .
H14 H 1.1679 0.2441 0.2449 0.056 Uiso 1 1 calc R U . . .
C15 C 1.1369(5) 0.3175(5) 0.2508(3) 0.068(4) Uani 1 1 d . . . . .
H15 H 1.1587 0.3361 0.2395 0.082 Uiso 1 1 calc R U . . .
C16 C 1.1007(5) 0.3429(4) 0.2644(3) 0.065(4) Uani 1 1 d . . . . .
H16 H 1.0977 0.3802 0.2628 0.078 Uiso 1 1 calc R U . . .
C17 C 1.0676(4) 0.3170(4) 0.2803(2) 0.047(3) Uani 1 1 d . . . . .
H17 H 1.0419 0.3363 0.2894 0.057 Uiso 1 1 calc R U . . .
C18 C 1.0718(4) 0.2620(4) 0.28322(18) 0.037(2) Uani 1 1 d . . . . .
H18 H 1.0491 0.2434 0.2942 0.045 Uiso 1 1 calc R U . . .
C19 C 1.1867(4) 0.1514(3) 0.27194(16) 0.029(2) Uani 1 1 d . . . . .
C20 C 1.2105(4) 0.1192(4) 0.25443(18) 0.037(2) Uani 1 1 d . . . . .
H20 H 1.1905 0.1065 0.2409 0.044 Uiso 1 1 calc R U . . .
C21 C 1.2632(4) 0.1056(4) 0.2566(2) 0.047(3) Uani 1 1 d . . . . .
H21 H 1.2795 0.0834 0.2447 0.056 Uiso 1 1 calc R U . . .
C22 C 1.2924(4) 0.1250(4) 0.2765(2) 0.050(3) Uani 1 1 d . . . . .
H22 H 1.3284 0.1150 0.2783 0.060 Uiso 1 1 calc R U . . .
C23 C 1.2702(4) 0.1574(4) 0.29313(19) 0.042(2) Uani 1 1 d . . . . .
H23 H 1.2908 0.1708 0.3064 0.050 Uiso 1 1 calc R U . . .
C24 C 1.2182(3) 0.1713(4) 0.29100(15) 0.032(2) Uani 1 1 d . . . . .
H24 H 1.2031 0.1949 0.3027 0.039 Uiso 1 1 calc R U . . .
C25 C 1.1659(4) 0.2258(3) 0.34835(14) 0.0257(19) Uani 1 1 d . . . . .
C26 C 1.1366(4) 0.2664(4) 0.33852(17) 0.039(2) Uani 1 1 d . . . . .
H26 H 1.1009 0.2604 0.3338 0.047 Uiso 1 1 calc R U . . .
C27 C 1.1592(5) 0.3165(4) 0.33538(18) 0.047(3) Uani 1 1 d . . . . .
H27 H 1.1389 0.3442 0.3282 0.056 Uiso 1 1 calc R U . . .
C28 C 1.2107(5) 0.3260(4) 0.34266(18) 0.043(3) Uani 1 1 d . . . . .
C29 C 1.2399(4) 0.2853(4) 0.3519(2) 0.046(3) Uani 1 1 d . . . . .
H29 H 1.2757 0.2917 0.3565 0.055 Uiso 1 1 calc R U . . .
C30 C 1.2195(4) 0.2347(4) 0.3551(2) 0.044(3) Uani 1 1 d . . . . .
H30 H 1.2407 0.2070 0.3615 0.053 Uiso 1 1 calc R U . . .
C31 C 1.0865(3) 0.1336(3) 0.24666(15) 0.0273(19) Uani 1 1 d . . . . .
H31A H 1.0985 0.0965 0.2453 0.033 Uiso 1 1 calc R U . . .
H31B H 1.0987 0.1528 0.2318 0.033 Uiso 1 1 calc R U . . .
C32 C 1.2096(7) 0.4145(5) 0.3283(3) 0.089(5) Uani 1 1 d . . . . .
H32A H 1.1968 0.4012 0.3125 0.134 Uiso 1 1 calc R U . . .
H32B H 1.2343 0.4438 0.3255 0.134 Uiso 1 1 calc R U . . .
H32C H 1.1796 0.4269 0.3381 0.134 Uiso 1 1 calc R U . . .
C33 C 0.6474(4) 0.0623(4) 0.27837(19) 0.045(3) Uani 1 1 d . . . . .
C34 C 0.6148(5) 0.0872(6) 0.2614(3) 0.086(5) Uani 1 1 d . . . . .
H34 H 0.6303 0.1080 0.2487 0.103 Uiso 1 1 calc R U . . .
C35 C 0.5600(5) 0.0823(6) 0.2625(4) 0.086(5) Uani 1 1 d . . . . .
H35 H 0.5384 0.0969 0.2499 0.103 Uiso 1 1 calc R U . . .
C36 C 0.5382(5) 0.0572(7) 0.2814(3) 0.085(5) Uani 1 1 d . . . . .
H36 H 0.5009 0.0579 0.2834 0.102 Uiso 1 1 calc R U . . .
C37 C 0.5694(6) 0.0298(9) 0.2984(3) 0.116(7) Uani 1 1 d . . . . .
H37 H 0.5534 0.0098 0.3112 0.139 Uiso 1 1 calc R U . . .
C38 C 0.6251(5) 0.0322(5) 0.2963(2) 0.063(3) Uani 1 1 d . . . . .
H38 H 0.6468 0.0128 0.3074 0.075 Uiso 1 1 calc R U . . .
C39 C 0.7423(4) 0.0630(4) 0.24754(19) 0.039(2) Uani 1 1 d . . . . .
C40 C 0.7292(4) 0.0949(4) 0.22788(18) 0.046(3) Uani 1 1 d . . . . .
H40 H 0.7063 0.1242 0.2304 0.056 Uiso 1 1 calc R U . . .
C41 C 0.7493(5) 0.0849(5) 0.2042(2) 0.063(3) Uani 1 1 d . . . . .
H41 H 0.7395 0.1065 0.1906 0.075 Uiso 1 1 calc R U . . .
C42 C 0.7832(6) 0.0433(5) 0.2011(2) 0.070(4) Uani 1 1 d . . . . .
H42 H 0.7973 0.0367 0.1851 0.084 Uiso 1 1 calc R U . . .
C43 C 0.7972(5) 0.0117(5) 0.2195(2) 0.064(3) Uani 1 1 d . . . . .
H43 H 0.8201 -0.0175 0.2167 0.076 Uiso 1 1 calc R U . . .
C44 C 0.7776(4) 0.0222(4) 0.2432(2) 0.048(3) Uani 1 1 d . . . . .
H44 H 0.7889 0.0007 0.2566 0.057 Uiso 1 1 calc R U . . .
C45 C 0.8105(3) 0.1799(4) 0.25560(17) 0.032(2) Uani 1 1 d . . . . .
C46 C 0.8474(4) 0.1448(4) 0.24516(19) 0.039(2) Uani 1 1 d . . . . .
H46 H 0.8623 0.1173 0.2549 0.046 Uiso 1 1 calc R U . . .
C47 C 0.8620(4) 0.1502(4) 0.22123(17) 0.038(2) Uani 1 1 d . . . . .
H47 H 0.8864 0.1258 0.2143 0.046 Uiso 1 1 calc R U . . .
C48 C 0.8417(4) 0.1909(5) 0.2066(2) 0.052(3) Uani 1 1 d . . . . .
H48 H 0.8523 0.1943 0.1899 0.062 Uiso 1 1 calc R U . . .
C49 C 0.8056(5) 0.2263(4) 0.21686(18) 0.049(3) Uani 1 1 d . . . . .
H49 H 0.7920 0.2548 0.2074 0.059 Uiso 1 1 calc R U . . .
C50 C 0.7898(5) 0.2194(4) 0.24118(19) 0.047(3) Uani 1 1 d . . . . .
H50 H 0.7641 0.2426 0.2480 0.056 Uiso 1 1 calc R U . . .
C51 C 0.7790(4) 0.2386(4) 0.29867(17) 0.037(2) Uani 1 1 d . . . . .
C52 C 0.7294(4) 0.2643(4) 0.2978(2) 0.046(3) Uani 1 1 d . . . . .
H52 H 0.6999 0.2472 0.2904 0.055 Uiso 1 1 calc R U . . .
C53 C 0.7239(5) 0.3141(5) 0.3076(2) 0.059(3) Uani 1 1 d . . . . .
H53 H 0.6902 0.3307 0.3076 0.071 Uiso 1 1 calc R U . . .
C54 C 0.7668(6) 0.3400(4) 0.3175(2) 0.060(3) Uani 1 1 d . . . . .
H54 H 0.7631 0.3748 0.3239 0.073 Uiso 1 1 calc R U . . .
C55 C 0.8149(5) 0.3152(4) 0.3179(2) 0.058(3) Uani 1 1 d . . . . .
H55 H 0.8447 0.3329 0.3247 0.069 Uiso 1 1 calc R U . . .
C56 C 0.8205(4) 0.2636(4) 0.30853(19) 0.044(3) Uani 1 1 d . . . . .
H56 H 0.8540 0.2465 0.3092 0.053 Uiso 1 1 calc R U . . .
C57 C 0.7218(4) 0.1449(4) 0.28457(17) 0.032(2) Uani 1 1 d . . . . .
H57A H 0.7037 0.1636 0.2709 0.039 Uiso 1 1 calc R U . . .
H57B H 0.7022 0.1528 0.2999 0.039 Uiso 1 1 calc R U . . .
C58 C 0.5573(11) 0.2136(11) 0.3421(5) 0.185(11) Uiso 1 1 d . . . . .
H58A H 0.5342 0.2446 0.3434 0.277 Uiso 1 1 calc R U . . .
H58B H 0.5574 0.2007 0.3251 0.277 Uiso 1 1 calc R U . . .
H58C H 0.5443 0.1857 0.3531 0.277 Uiso 1 1 calc R U . . .
C59 C 0.6497(6) 0.1893(7) 0.3487(3) 0.086(5) Uani 1 1 d . . . . .
C60 C 0.6998(5) 0.2063(5) 0.3528(2) 0.056(3) Uani 1 1 d . . . . .
H60 H 0.7056 0.2431 0.3553 0.067 Uiso 1 1 calc R U . . .
C61 C 0.7421(4) 0.1732(4) 0.35365(17) 0.042(2) Uani 1 1 d . . . . .
H61 H 0.7768 0.1868 0.3558 0.050 Uiso 1 1 calc R U . . .
C62 C 0.7337(4) 0.1190(4) 0.35125(18) 0.038(2) Uani 1 1 d . . . . .
C63 C 0.6822(4) 0.1008(5) 0.3489(2) 0.053(3) Uani 1 1 d . . . . .
H63 H 0.6761 0.0637 0.3481 0.064 Uiso 1 1 calc R U . . .
C64 C 0.6400(5) 0.1343(6) 0.3476(3) 0.081(5) Uani 1 1 d . . . . .
H64 H 0.6050 0.1210 0.3460 0.098 Uiso 1 1 calc R U . . .
C65 C 0.5700(14) 0.2148(13) 0.4133(6) 0.236(16) Uiso 1 1 d . . . . .
H65A H 0.5375 0.2359 0.4133 0.354 Uiso 1 1 calc R U . . .
H65B H 0.6007 0.2382 0.4152 0.354 Uiso 1 1 calc R U . . .
H65C H 0.5729 0.1958 0.3976 0.354 Uiso 1 1 calc R U . . .
C66 C 0.6163(6) 0.1436(7) 0.4346(3) 0.086(3) Uani 1 1 d . U . . .
C67 C 0.6215(6) 0.1096(7) 0.4534(3) 0.087(3) Uani 1 1 d . U . . .
H67 H 0.5976 0.1100 0.4664 0.104 Uiso 1 1 d R U . . .
C68 C 0.6669(5) 0.0746(6) 0.4540(3) 0.077(3) Uani 1 1 d . U . . .
H68 H 0.6723 0.0508 0.4673 0.093 Uiso 1 1 calc R U . . .
C69 C 0.7021(5) 0.0773(6) 0.4344(2) 0.066(2) Uani 1 1 d . U . . .
C70 C 0.6953(5) 0.1131(6) 0.4171(3) 0.077(3) Uani 1 1 d . U . . .
H70 H 0.7219 0.1166 0.4048 0.092 Uiso 1 1 calc R U . . .
C71 C 0.6513(6) 0.1460(7) 0.4159(3) 0.086(3) Uani 1 1 d . U . . .
H71 H 0.6460 0.1692 0.4024 0.103 Uiso 1 1 calc R U . . .
C72 C 0.7097(13) 0.3728(13) 0.3873(6) 0.220(14) Uiso 1 1 d . . . . .
H72A H 0.6794 0.3969 0.3866 0.330 Uiso 1 1 calc R U . . .
H72B H 0.7401 0.3914 0.3945 0.330 Uiso 1 1 calc R U . . .
H72C H 0.7186 0.3607 0.3707 0.330 Uiso 1 1 calc R U . . .
C73 C 0.7383(5) 0.2942(5) 0.4037(2) 0.060(3) Uani 1 1 d . . . . .
C74 C 0.7357(6) 0.2564(6) 0.4213(2) 0.074(4) Uani 1 1 d . . . . .
H74 H 0.7065 0.2561 0.4323 0.089 Uiso 1 1 calc R U . . .
C75 C 0.7747(5) 0.2178(5) 0.4237(2) 0.058(3) Uani 1 1 d . . . . .
H75 H 0.7713 0.1906 0.4356 0.070 Uiso 1 1 calc R U . . .
C76 C 0.7811(5) 0.2952(5) 0.3883(2) 0.059(3) Uani 1 1 d . . . . .
H76 H 0.7830 0.3218 0.3760 0.071 Uiso 1 1 calc R U . . .
C77 C 0.8208(5) 0.2594(4) 0.39025(19) 0.047(3) Uani 1 1 d . . . . .
H77 H 0.8502 0.2607 0.3794 0.057 Uiso 1 1 calc R U . . .
C78 C 0.8176(4) 0.2199(4) 0.40864(18) 0.039(2) Uani 1 1 d . . . . .
C79 C 0.825(3) -0.430(3) 0.3990(8) 0.22(3) Uiso 0.5 1 d D U P A 2
H79A H 0.8382 -0.4664 0.4020 0.323 Uiso 0.5 1 d R U P A 2
H79B H 0.8511 -0.4109 0.3892 0.323 Uiso 0.5 1 d R U P A 2
H79C H 0.7916 -0.4323 0.3899 0.323 Uiso 0.5 1 d R U P A 2
C79A C 0.7902(15) -0.412(2) 0.4019(9) 0.17(2) Uiso 0.5 1 d D U P B 1
H79D H 0.7749 -0.4478 0.4004 0.249 Uiso 0.5 1 calc R U P B 1
H79E H 0.7640 -0.3883 0.4090 0.249 Uiso 0.5 1 calc R U P B 1
H79F H 0.8008 -0.3995 0.3856 0.249 Uiso 0.5 1 calc R U P B 1
C80 C 0.8578(7) -0.3626(5) 0.4198(3) 0.090(3) Uani 1 1 d . U . . .
C81 C 0.8837(7) -0.3502(6) 0.4405(3) 0.097(3) Uani 1 1 d . U . . .
H81 H 0.8823 -0.3735 0.4543 0.116 Uiso 1 1 calc R U . . .
C82 C 0.9121(7) -0.3043(5) 0.4420(3) 0.090(3) Uani 1 1 d . U . . .
H82 H 0.9332 -0.2976 0.4561 0.108 Uiso 1 1 calc R U . . .
C83 C 0.9105(6) -0.2692(5) 0.4240(2) 0.075(3) Uani 1 1 d . U . . .
C84 C 0.8786(6) -0.2788(5) 0.4060(2) 0.084(3) Uani 1 1 d . U . . .
H84 H 0.8735 -0.2527 0.3937 0.101 Uiso 1 1 calc R U . . .
C85 C 0.8515(7) -0.3269(5) 0.4043(3) 0.089(3) Uani 1 1 d . U . . .
H85 H 0.8277 -0.3325 0.3910 0.107 Uiso 1 1 calc R U . . .
C86 C 0.6876(11) -0.3872(7) 0.4412(5) 0.180(13) Uani 1 1 d . . . . .
H86A H 0.6656 -0.4185 0.4384 0.270 Uiso 1 1 calc R U . . .
H86B H 0.7249 -0.3966 0.4388 0.270 Uiso 1 1 calc R U . . .
H86C H 0.6823 -0.3742 0.4580 0.270 Uiso 1 1 calc R U . . .
C87 C 0.7013(6) -0.3011(5) 0.4260(3) 0.074(4) Uani 1 1 d . . . . .
C88 C 0.6836(6) -0.2631(6) 0.4110(3) 0.077(4) Uani 1 1 d . . . . .
H88 H 0.6541 -0.2697 0.4006 0.093 Uiso 1 1 calc R U . . .
C89 C 0.7084(4) -0.2137(5) 0.41056(18) 0.049(3) Uani 1 1 d . . . . .
H89 H 0.6968 -0.1874 0.3993 0.059 Uiso 1 1 calc R U . . .
C90 C 0.7496(4) -0.2030(4) 0.42637(18) 0.043(3) Uani 1 1 d . . . . .
C91 C 0.7658(5) -0.2416(4) 0.4422(2) 0.057(3) Uani 1 1 d . . . . .
H91 H 0.7928 -0.2341 0.4539 0.068 Uiso 1 1 calc R U . . .
C92 C 0.7430(6) -0.2923(5) 0.4415(3) 0.073(4) Uani 1 1 d . . . . .
H92 H 0.7564 -0.3199 0.4516 0.087 Uiso 1 1 calc R U . . .
C93 C 0.7487(14) -0.4001(6) 0.5076(7) 0.243(17) Uiso 1 1 d D . . . .
H93A H 0.7223 -0.4285 0.5088 0.364 Uiso 1 1 calc R U . . .
H93B H 0.7659 -0.4016 0.4915 0.364 Uiso 1 1 calc R U . . .
H93C H 0.7753 -0.4046 0.5206 0.364 Uiso 1 1 calc R U . . .
C97 C 0.8257(4) -0.2202(3) 0.50562(18) 0.086(3) Uani 1 1 d G U . . .
C99 C 0.8477(3) -0.2703(4) 0.50276(19) 0.098(3) Uani 1 1 d G U . . .
H99 H 0.8845 -0.2740 0.4998 0.118 Uiso 1 1 calc R U . . .
C95 C 0.8158(4) -0.3150(3) 0.5043(2) 0.107(3) Uani 1 1 d G U . . .
H95 H 0.8308 -0.3492 0.5023 0.128 Uiso 1 1 calc R U . . .
C94 C 0.7618(4) -0.3096(3) 0.5087(2) 0.106(3) Uani 1 1 d DG U . . .
C96 C 0.7398(3) -0.2595(4) 0.5115(2) 0.103(3) Uani 1 1 d G U . . .
H96 H 0.7030 -0.2558 0.5145 0.124 Uiso 1 1 calc R U . . .
C98 C 0.7718(4) -0.2149(3) 0.51001(19) 0.093(3) Uani 1 1 d G U . . .
Mo1 Mo 1.03983(4) -0.24643(3) 0.49090(2) 0.03508(19) Uani 1 1 d . . . . .
Mo2 Mo 1.01861(3) -0.06984(3) 0.41815(2) 0.02171(15) Uani 1 1 d . . . . .
Mo3 Mo 0.92098(3) -0.02181(3) 0.45200(2) 0.02289(16) Uani 1 1 d . . . . .
Mo4 Mo 1.08194(3) 0.02142(3) 0.38592(2) 0.02218(15) Uani 1 1 d . . . . .
Mo5 Mo 1.09565(3) 0.00526(3) 0.29970(2) 0.02516(16) Uani 1 1 d . . . . .
Mo6 Mo 0.95662(3) 0.20298(3) 0.33893(2) 0.02597(16) Uani 1 1 d . . . . .
Mo7 Mo 0.69247(3) -0.07333(3) 0.35373(2) 0.03297(18) Uani 1 1 d . . . . .
O1 O 0.9924(3) -0.2963(3) 0.48833(14) 0.055(2) Uani 1 1 d . . . . .
O1W O 0.9504(5) 0.3169(5) 0.4132(2) 0.121(4) Uiso 1 1 d . . . . .
O2 O 1.0804(3) -0.2599(3) 0.51649(14) 0.0478(18) Uani 1 1 d . . . . .
O2W O 0.6239(7) -0.0737(7) 0.4324(3) 0.166(6) Uiso 1 1 d . . . . .
O3 O 1.0793(3) -0.2436(3) 0.46423(13) 0.0489(18) Uani 1 1 d . . . . .
O4 O 1.0070(3) -0.1831(2) 0.49511(10) 0.0312(14) Uani 1 1 d . . . . .
O5 O 1.0299(2) -0.1131(2) 0.44245(10) 0.0256(13) Uani 1 1 d . . . . .
O6 O 0.9446(2) -0.0716(2) 0.47263(9) 0.0253(13) Uani 1 1 d . . . . .
O7 O 0.8564(2) -0.0433(2) 0.44662(11) 0.0307(14) Uani 1 1 d . . . . .
O8 O 0.9421(2) -0.0680(2) 0.41912(9) 0.0211(12) Uani 1 1 d . . . . .
O9 O 0.9112(2) 0.0351(2) 0.47089(10) 0.0294(14) Uani 1 1 d . . . . .
O10 O 1.0000 0.0000 0.44225(14) 0.0247(18) Uani 1 2 d S T P . .
O11 O 1.0285(2) -0.1091(2) 0.39264(10) 0.0262(13) Uani 1 1 d . . . . .
O12 O 1.0000 0.0000 0.39420(14) 0.0219(17) Uani 1 2 d S T P . .
O13 O 1.0842(2) -0.0308(2) 0.41881(10) 0.0254(13) Uani 1 1 d . . . . .
O14 O 1.1481(2) 0.0371(2) 0.39243(10) 0.0271(13) Uani 1 1 d . . . . .
O15 O 1.0622(2) 0.0744(2) 0.36716(10) 0.0281(13) Uani 1 1 d . . . . .
O16 O 0.9117(2) 0.0323(2) 0.36527(10) 0.0266(13) Uani 1 1 d . . . . .
O17 O 1.0449(2) 0.0469(2) 0.31184(11) 0.0287(13) Uani 1 1 d . . . . .
O18 O 1.0833(2) -0.0635(2) 0.30663(10) 0.0262(13) Uani 1 1 d . . . . .
O19 O 1.1584(2) 0.0243(2) 0.31203(12) 0.0331(14) Uani 1 1 d . . . . .
O20 O 1.0981(3) 0.0146(2) 0.26837(11) 0.0362(15) Uani 1 1 d . . . . .
O21 O 0.9965(2) 0.1523(2) 0.32484(11) 0.0331(14) Uani 1 1 d . . . . .
O22 O 0.9544(3) 0.2580(3) 0.31938(11) 0.0385(16) Uani 1 1 d . . . . .
O23 O 0.9848(2) 0.2221(2) 0.36724(11) 0.0318(14) Uani 1 1 d . . . . .
O24 O 0.8919(2) 0.1777(2) 0.34306(11) 0.0310(14) Uani 1 1 d . . . . .
O25 O 0.6812(3) -0.1416(3) 0.35271(14) 0.0519(19) Uani 1 1 d . . . . .
O26 O 0.7274(3) -0.0575(3) 0.38174(11) 0.0409(16) Uani 1 1 d . . . . .
O27 O 0.6331(3) -0.0388(3) 0.35236(13) 0.0485(18) Uani 1 1 d . . . . .
O28 O 0.7323(3) -0.0546(2) 0.32795(11) 0.0357(15) Uani 1 1 d . . . . .
O29 O 0.8144(12) -0.4026(11) 0.4231(5) 0.080(8) Uiso 0.4 1 d D U P A 2
O29A O 0.8383(7) -0.4147(6) 0.4185(3) 0.062(4) Uiso 0.6 1 d D U P B 1
O30 O 0.6738(5) -0.3483(4) 0.4246(2) 0.106(4) Uani 1 1 d . . . . .
O31 O 0.7249(7) -0.3535(8) 0.5103(3) 0.176(7) Uiso 1 1 d . . . . .
O32 O 0.5684(6) 0.1732(6) 0.4355(3) 0.127(4) Uiso 1 1 d . . . . .
O33 O 0.6101(4) 0.2280(5) 0.3492(3) 0.126(5) Uani 1 1 d . . . . .
O34 O 0.6969(4) 0.3288(4) 0.4022(2) 0.094(3) Uani 1 1 d . . . . .
O35 O 1.2358(3) 0.3736(3) 0.34098(14) 0.057(2) Uani 1 1 d . . . . .
P1 P 1.11582(9) 0.16383(9) 0.27398(4) 0.0267(5) Uani 1 1 d . . . . .
P2 P 1.01412(9) 0.13519(10) 0.24792(4) 0.0284(5) Uani 1 1 d . . . . .
P3 P 0.71866(10) 0.07292(10) 0.27877(5) 0.0360(6) Uani 1 1 d . . . . .
P4 P 0.78889(9) 0.17102(9) 0.28742(5) 0.0314(5) Uani 1 1 d . . . . .
S1 S 1.13593(9) 0.16304(9) 0.35323(4) 0.0271(5) Uani 1 1 d . . . . .
S2 S 0.78792(9) 0.07328(9) 0.35028(4) 0.0319(5) Uani 1 1 d . . . . .
S3 S 0.87152(9) 0.17356(9) 0.41095(4) 0.0313(5) Uani 1 1 d . . . . .
S4 S 0.75656(9) 0.03134(10) 0.43455(4) 0.0333(5) Uani 1 1 d . . . . .
S5 S 0.77832(9) -0.13811(9) 0.42689(4) 0.0316(5) Uani 1 1 d . . . . .
S6 S 0.86561(11) -0.16259(10) 0.50387(4) 0.0379(6) Uani 1 1 d . . . . .
S7 S 0.94829(9) -0.20809(9) 0.42655(4) 0.0297(5) Uani 1 1 d . . . . .
C101 C 0.5834(15) 0.3593(14) 0.3549(7) 0.252(18) Uiso 1 1 d . . . . .
H10A H 0.5895 0.3243 0.3621 0.378 Uiso 1 1 d R U . . .
H10B H 0.5485 0.3723 0.3599 0.378 Uiso 1 1 d R U . . .
H10C H 0.6108 0.3838 0.3606 0.378 Uiso 1 1 d R U . . .
C102 C 0.5867(7) 0.3573(7) 0.3291(4) 0.098(5) Uiso 1 1 d . . . . .
N1 N 0.5901(5) 0.3577(5) 0.3101(3) 0.085(4) Uiso 1 1 d . . . . .
C100 C 0.8771(10) 0.4407(10) 0.6823(5) 0.166(10) Uiso 1 1 d . . . . .
H10D H 0.8923 0.4253 0.6972 0.249 Uiso 1 1 d R U . . .
H10E H 0.8536 0.4149 0.6744 0.249 Uiso 1 1 d R U . . .
H10F H 0.8568 0.4725 0.6866 0.249 Uiso 1 1 d R U . . .
O37 O 0.9174(7) 0.4590(7) 0.6644(3) 0.168(6) Uiso 1 1 d . . . . .
C103 C 0.9319(8) 0.3912(8) 0.2959(4) 0.121(7) Uiso 1 1 d . . . . .
H10G H 0.9631 0.4003 0.2860 0.181 Uiso 1 1 calc R U . . .
H10H H 0.9122 0.4235 0.2999 0.181 Uiso 1 1 calc R U . . .
H10I H 0.9092 0.3671 0.2866 0.181 Uiso 1 1 calc R U . . .
O36 O 0.9499(6) 0.3637(6) 0.3202(3) 0.135(5) Uiso 1 1 d . . . . .

loop_
_atom_site_aniso_label
_atom_site_aniso_U_11
_atom_site_aniso_U_22
_atom_site_aniso_U_33
_atom_site_aniso_U_23
_atom_site_aniso_U_13
_atom_site_aniso_U_12
Ag1 0.0332(4) 0.0289(4) 0.0236(3) 0.0008(3) -0.0008(3) -0.0019(3)
Ag2 0.0440(4) 0.0299(4) 0.0261(3) 0.0003(3) -0.0060(3) -0.0027(3)
Ag3 0.0301(4) 0.0288(4) 0.0256(3) 0.0007(3) -0.0002(3) -0.0024(3)
Ag4 0.0314(4) 0.0251(3) 0.0262(3) 0.0008(3) -0.0006(3) -0.0006(3)
Ag5 0.0329(4) 0.0311(4) 0.0265(3) -0.0008(3) 0.0001(3) -0.0035(3)
Ag6 0.0393(4) 0.0440(4) 0.0247(3) -0.0017(3) 0.0030(3) -0.0101(3)
Ag7 0.0519(6) 0.0453(5) 0.0900(7) 0.0021(5) 0.0207(5) 0.0022(4)
Ag8 0.0380(4) 0.0509(5) 0.0256(3) 0.0037(3) 0.0019(3) 0.0123(4)
Ag9 0.0312(4) 0.0357(4) 0.0320(4) 0.0036(3) -0.0005(3) 0.0022(3)
Ag10 0.0293(4) 0.0349(4) 0.0271(3) 0.0030(3) 0.0016(3) 0.0045(3)
Ag11 0.0503(5) 0.0418(4) 0.0256(3) -0.0014(3) -0.0020(3) 0.0117(4)
Ag12 0.0339(4) 0.0299(4) 0.0256(3) 0.0022(3) -0.0001(3) 0.0021(3)
Ag13 0.0374(4) 0.0334(4) 0.0490(4) -0.0006(3) 0.0006(3) 0.0018(3)
Ag14 0.0278(4) 0.0389(4) 0.0246(3) 0.0036(3) 0.0004(3) -0.0031(3)
Ag15 0.0389(4) 0.0304(4) 0.0374(4) 0.0079(3) -0.0078(3) 0.0001(3)
Ag16 0.0283(4) 0.0275(4) 0.0336(3) 0.0030(3) -0.0048(3) 0.0045(3)
Ag17 0.0287(4) 0.0374(4) 0.0260(3) 0.0031(3) 0.0020(3) -0.0048(3)
Ag18 0.0289(4) 0.0290(4) 0.0269(3) -0.0001(3) 0.0025(3) -0.0037(3)
Ag19 0.0355(4) 0.0301(4) 0.0333(4) -0.0077(3) -0.0018(3) 0.0008(3)
C1 0.069(8) 0.047(7) 0.051(7) -0.014(6) -0.024(6) 0.023(6)
C2 0.076(9) 0.055(7) 0.034(5) -0.006(5) -0.019(6) 0.011(7)
C3 0.056(7) 0.048(6) 0.035(5) 0.008(5) -0.006(5) -0.013(5)
C4 0.032(5) 0.035(5) 0.031(5) 0.000(4) -0.001(4) 0.007(4)
C5 0.036(6) 0.033(6) 0.043(6) -0.005(4) -0.010(4) 0.006(4)
C6 0.032(6) 0.037(6) 0.081(9) -0.016(6) -0.020(6) 0.015(5)
C7 0.031(5) 0.034(5) 0.036(5) 0.002(4) -0.005(4) 0.000(4)
C8 0.039(6) 0.043(6) 0.030(5) 0.008(4) -0.002(4) 0.001(5)
C9 0.063(8) 0.036(6) 0.057(7) 0.013(5) -0.018(6) -0.010(6)
C10 0.073(9) 0.042(7) 0.097(11) -0.017(7) -0.034(8) 0.017(7)
C11 0.033(6) 0.049(8) 0.091(9) -0.008(7) -0.001(6) -0.001(5)
C12 0.035(6) 0.047(7) 0.061(7) -0.013(5) 0.000(5) -0.008(5)
C13 0.030(5) 0.036(5) 0.029(5) -0.001(4) -0.007(4) -0.002(4)
C14 0.037(6) 0.034(6) 0.069(7) 0.014(5) 0.015(5) -0.003(5)
C15 0.034(7) 0.047(7) 0.124(12) 0.032(8) -0.001(7) -0.005(6)
C16 0.051(8) 0.025(6) 0.120(12) 0.004(7) -0.018(8) -0.007(6)
C17 0.049(7) 0.037(6) 0.055(7) -0.017(5) -0.018(5) 0.017(5)
C18 0.033(5) 0.042(6) 0.037(5) 0.001(4) -0.003(4) 0.009(4)
C19 0.031(5) 0.026(5) 0.030(5) 0.009(4) 0.006(4) -0.006(4)
C20 0.036(6) 0.037(6) 0.037(5) 0.001(4) 0.003(4) -0.004(4)
C21 0.035(6) 0.038(6) 0.067(7) -0.007(5) 0.019(5) -0.009(5)
C22 0.017(5) 0.042(6) 0.091(9) 0.011(6) -0.005(5) -0.004(4)
C23 0.040(6) 0.044(6) 0.041(6) 0.003(5) 0.008(5) -0.007(5)
C24 0.024(5) 0.049(6) 0.024(4) 0.006(4) 0.003(4) -0.013(4)
C25 0.042(5) 0.014(4) 0.022(4) -0.003(3) 0.004(4) -0.003(4)
C26 0.042(6) 0.037(6) 0.038(5) 0.001(4) -0.012(5) 0.002(5)
C27 0.080(9) 0.025(5) 0.036(6) 0.008(4) -0.010(5) -0.005(5)
C28 0.064(7) 0.032(6) 0.033(5) -0.001(4) 0.020(5) -0.012(5)
C29 0.032(6) 0.046(7) 0.060(7) 0.001(5) 0.009(5) -0.013(5)
C30 0.044(6) 0.033(6) 0.055(6) -0.001(5) 0.002(5) -0.010(5)
C31 0.026(5) 0.024(5) 0.032(5) 0.004(4) 0.000(4) 0.002(4)
C32 0.142(15) 0.031(7) 0.096(11) 0.026(7) -0.001(10) -0.030(8)
C33 0.040(6) 0.049(7) 0.046(6) -0.001(5) 0.001(5) -0.006(5)
C34 0.035(7) 0.099(11) 0.124(13) 0.064(10) -0.009(8) -0.003(7)
C35 0.038(7) 0.072(10) 0.149(15) 0.040(10) -0.024(9) -0.006(7)
C36 0.038(7) 0.107(13) 0.110(13) 0.022(10) 0.006(8) 0.003(8)
C37 0.065(10) 0.22(2) 0.068(10) 0.028(12) 0.008(8) -0.056(12)
C38 0.054(8) 0.069(8) 0.065(8) 0.016(7) -0.020(6) -0.024(6)
C39 0.038(6) 0.031(5) 0.048(6) 0.001(4) -0.013(5) -0.009(4)
C40 0.049(7) 0.049(7) 0.042(6) 0.014(5) -0.005(5) 0.009(5)
C41 0.071(9) 0.070(9) 0.047(7) 0.002(6) -0.009(6) -0.006(7)
C42 0.096(11) 0.062(9) 0.051(7) -0.002(7) 0.015(7) -0.009(8)
C43 0.078(9) 0.036(7) 0.077(9) -0.001(6) 0.016(7) -0.011(6)
C44 0.040(6) 0.035(6) 0.069(7) 0.012(5) -0.007(5) 0.001(5)
C45 0.023(5) 0.031(5) 0.042(5) 0.007(4) -0.007(4) -0.005(4)
C46 0.036(6) 0.032(5) 0.049(6) 0.001(4) -0.011(5) -0.002(4)
C47 0.036(6) 0.046(6) 0.033(5) 0.004(4) -0.002(4) 0.012(5)
C48 0.050(7) 0.064(8) 0.041(6) 0.009(5) -0.001(5) 0.005(6)
C49 0.062(7) 0.052(7) 0.034(5) 0.020(5) 0.003(5) 0.017(6)
C50 0.057(7) 0.042(6) 0.043(6) 0.006(5) 0.000(5) 0.018(5)
C51 0.051(6) 0.027(5) 0.033(5) 0.006(4) -0.010(4) 0.009(5)
C52 0.054(7) 0.032(6) 0.051(6) 0.010(5) 0.007(5) 0.017(5)
C53 0.061(8) 0.040(7) 0.076(8) 0.011(6) 0.021(7) 0.023(6)
C54 0.104(11) 0.021(6) 0.056(7) 0.003(5) 0.005(7) 0.016(7)
C55 0.078(9) 0.025(6) 0.070(8) -0.005(5) -0.023(7) 0.005(6)
C56 0.045(6) 0.032(6) 0.055(6) 0.008(5) -0.007(5) -0.003(5)
C57 0.031(5) 0.032(5) 0.034(5) 0.009(4) -0.003(4) 0.003(4)
C59 0.065(10) 0.088(12) 0.104(12) 0.011(9) -0.002(9) 0.039(9)
C60 0.059(8) 0.047(7) 0.062(7) -0.005(6) -0.008(6) 0.026(6)
C61 0.047(6) 0.048(6) 0.031(5) 0.008(5) 0.002(4) 0.013(5)
C62 0.031(5) 0.037(6) 0.045(6) 0.001(4) -0.007(4) 0.003(4)
C63 0.037(6) 0.058(7) 0.065(7) 0.011(6) -0.003(5) 0.000(5)
C64 0.040(7) 0.074(10) 0.130(14) -0.013(9) -0.007(8) 0.010(7)
C66 0.062(5) 0.105(6) 0.091(6) -0.002(5) 0.000(5) 0.039(5)
C67 0.062(5) 0.112(6) 0.086(5) -0.008(5) 0.006(5) 0.033(5)
C68 0.053(5) 0.105(6) 0.074(5) -0.002(5) 0.006(4) 0.032(5)
C69 0.043(5) 0.090(6) 0.066(5) 0.003(5) 0.004(4) 0.029(4)
C70 0.055(5) 0.095(6) 0.079(5) 0.007(5) 0.004(4) 0.031(5)
C71 0.066(5) 0.102(6) 0.090(6) 0.007(5) -0.002(5) 0.033(5)
C73 0.072(9) 0.052(8) 0.056(7) 0.007(6) -0.003(7) 0.025(7)
C74 0.080(9) 0.095(10) 0.048(7) 0.014(7) 0.023(7) 0.054(8)
C75 0.067(8) 0.060(8) 0.047(6) 0.013(6) 0.021(6) 0.023(6)
C76 0.067(8) 0.050(7) 0.061(7) 0.014(6) -0.010(7) 0.019(6)
C77 0.063(7) 0.041(6) 0.037(5) 0.009(5) 0.005(5) 0.005(5)
C78 0.036(6) 0.039(6) 0.043(6) -0.002(5) -0.004(5) 0.012(5)
C80 0.143(7) 0.058(5) 0.070(5) 0.025(4) -0.046(5) -0.066(5)
C81 0.147(7) 0.066(5) 0.078(5) 0.034(4) -0.051(5) -0.061(5)
C82 0.140(7) 0.060(5) 0.071(5) 0.031(4) -0.052(5) -0.056(5)
C83 0.126(7) 0.047(5) 0.052(4) 0.023(4) -0.046(5) -0.053(5)
C84 0.138(7) 0.057(5) 0.058(5) 0.021(4) -0.045(5) -0.055(5)
C85 0.143(7) 0.063(5) 0.063(5) 0.019(4) -0.046(5) -0.061(5)
C86 0.27(3) 0.079(14) 0.19(2) 0.037(15) -0.08(2) -0.115(18)
C87 0.088(11) 0.058(9) 0.076(9) -0.004(7) 0.008(8) -0.033(8)
C88 0.091(11) 0.065(9) 0.076(9) -0.002(8) -0.026(8) -0.032(8)
C89 0.052(7) 0.063(8) 0.033(5) 0.001(5) -0.009(5) -0.020(6)
C90 0.039(6) 0.054(7) 0.035(5) 0.003(5) 0.007(4) -0.025(5)
C91 0.073(8) 0.038(6) 0.059(7) 0.015(6) -0.011(6) -0.019(6)
C92 0.081(10) 0.052(8) 0.087(10) 0.002(7) 0.000(8) -0.018(7)
C97 0.107(6) 0.077(5) 0.074(5) 0.015(5) -0.031(5) -0.060(6)
C99 0.114(7) 0.084(6) 0.096(6) 0.015(5) -0.036(5) -0.050(6)
C95 0.122(7) 0.092(6) 0.105(6) 0.022(6) -0.035(6) -0.047(6)
C94 0.122(7) 0.096(6) 0.100(6) 0.024(6) -0.027(6) -0.061(6)
C96 0.121(7) 0.099(6) 0.090(6) 0.014(6) -0.019(6) -0.067(6)
C98 0.112(6) 0.089(6) 0.077(5) 0.007(5) -0.020(5) -0.069(6)
Mo1 0.0481(5) 0.0263(4) 0.0308(4) -0.0017(3) -0.0055(4) 0.0033(4)
Mo2 0.0247(4) 0.0198(4) 0.0206(3) -0.0002(3) -0.0006(3) 0.0005(3)
Mo3 0.0242(4) 0.0241(4) 0.0204(3) 0.0007(3) 0.0007(3) -0.0010(3)
Mo4 0.0226(4) 0.0224(4) 0.0216(3) -0.0001(3) 0.0001(3) -0.0003(3)
Mo5 0.0260(4) 0.0231(4) 0.0264(4) -0.0016(3) 0.0012(3) -0.0005(3)
Mo6 0.0281(4) 0.0242(4) 0.0256(4) 0.0004(3) 0.0015(3) 0.0015(3)
Mo7 0.0279(4) 0.0349(5) 0.0361(4) 0.0047(4) -0.0019(3) -0.0040(4)
O1 0.073(6) 0.038(4) 0.052(4) 0.003(4) -0.018(4) -0.002(4)
O2 0.055(5) 0.028(4) 0.061(5) 0.008(3) -0.018(4) 0.006(3)
O3 0.061(5) 0.043(4) 0.042(4) -0.007(3) 0.005(4) 0.010(4)
O4 0.043(4) 0.025(3) 0.026(3) -0.002(3) -0.002(3) -0.003(3)
O5 0.024(3) 0.027(3) 0.026(3) 0.002(2) 0.004(2) -0.003(3)
O6 0.028(3) 0.030(3) 0.018(3) 0.007(2) 0.000(2) -0.003(3)
O7 0.032(3) 0.033(4) 0.027(3) 0.002(3) 0.005(3) -0.004(3)
O8 0.025(3) 0.019(3) 0.019(3) -0.001(2) -0.004(2) -0.001(2)
O9 0.033(3) 0.034(3) 0.021(3) -0.002(3) 0.000(3) -0.004(3)
O10 0.023(4) 0.028(5) 0.023(4) 0.000 0.000 -0.002(4)
O11 0.031(3) 0.023(3) 0.025(3) -0.003(2) -0.005(3) -0.001(3)
O12 0.019(4) 0.021(4) 0.025(4) 0.000 0.000 0.002(3)
O13 0.027(3) 0.026(3) 0.024(3) -0.001(2) -0.003(2) -0.001(2)
O14 0.026(3) 0.027(3) 0.027(3) -0.002(2) 0.003(3) -0.001(3)
O15 0.024(3) 0.033(3) 0.027(3) 0.001(3) 0.006(2) -0.007(3)
O16 0.025(3) 0.029(3) 0.026(3) 0.002(2) 0.000(2) 0.001(3)
O17 0.028(3) 0.022(3) 0.037(3) 0.003(3) 0.000(3) 0.001(3)
O18 0.024(3) 0.027(3) 0.028(3) -0.003(2) -0.004(2) 0.002(3)
O19 0.025(3) 0.024(3) 0.049(4) -0.004(3) 0.004(3) 0.002(3)
O20 0.048(4) 0.031(4) 0.030(3) -0.004(3) 0.004(3) 0.001(3)
O21 0.029(3) 0.037(4) 0.033(3) -0.007(3) 0.005(3) 0.002(3)
O22 0.044(4) 0.033(4) 0.039(4) 0.017(3) 0.002(3) 0.003(3)
O23 0.032(3) 0.028(3) 0.036(3) 0.003(3) 0.001(3) -0.001(3)
O24 0.033(4) 0.028(3) 0.032(3) 0.001(3) 0.001(3) 0.007(3)
O25 0.051(5) 0.052(5) 0.052(4) 0.009(4) 0.002(4) -0.013(4)
O26 0.045(4) 0.044(4) 0.034(3) 0.006(3) -0.002(3) 0.001(3)
O27 0.041(4) 0.051(5) 0.054(4) 0.010(4) -0.002(3) 0.002(3)
O28 0.041(4) 0.034(4) 0.033(3) 0.005(3) -0.006(3) -0.004(3)
O30 0.135(10) 0.068(7) 0.114(9) 0.012(6) -0.004(8) -0.064(7)
O33 0.059(7) 0.110(9) 0.210(15) 0.022(9) -0.023(8) 0.048(7)
O34 0.097(8) 0.078(7) 0.107(8) 0.029(6) 0.005(6) 0.054(6)
O35 0.078(6) 0.036(4) 0.057(5) 0.003(4) 0.015(4) -0.019(4)
P1 0.0235(12) 0.0283(12) 0.0285(11) 0.0005(9) 0.0017(9) -0.0015(10)
P2 0.0249(12) 0.0327(13) 0.0275(12) 0.0016(10) 0.0005(9) -0.0023(10)
P3 0.0329(14) 0.0318(14) 0.0431(14) 0.0102(11) -0.0090(11) -0.0034(11)
P4 0.0268(12) 0.0276(13) 0.0399(13) 0.0063(10) -0.0046(10) 0.0007(10)
S1 0.0311(12) 0.0251(11) 0.0251(10) -0.0009(9) 0.0005(9) -0.0028(9)
S2 0.0318(13) 0.0329(13) 0.0310(12) 0.0029(10) -0.0022(10) 0.0021(10)
S3 0.0331(13) 0.0323(13) 0.0286(11) 0.0006(9) -0.0005(9) 0.0088(10)
S4 0.0309(13) 0.0380(14) 0.0310(11) 0.0051(10) 0.0037(10) 0.0036(10)
S5 0.0326(13) 0.0361(13) 0.0260(11) 0.0005(9) 0.0013(9) -0.0098(10)
S6 0.0471(15) 0.0386(14) 0.0279(11) 0.0020(10) -0.0016(10) -0.0155(12)
S7 0.0349(13) 0.0266(12) 0.0276(11) 0.0042(9) -0.0020(9) -0.0010(10)

loop_
_atom_type_symbol
_atom_type_description
_atom_type_scat_dispersion_real
_atom_type_scat_dispersion_imag
_atom_type_scat_source
C C 0.0033 0.0016 'International Tables Vol C Tables 4.2.6.8 and 6.1.1.4'
H H 0.0000 0.0000 'International Tables Vol C Tables 4.2.6.8 and 6.1.1.4'
Ag Ag -0.8971 1.1015 'International Tables Vol C Tables 4.2.6.8 and 6.1.1.4'
Mo Mo -1.6832 0.6857 'International Tables Vol C Tables 4.2.6.8 and 6.1.1.4'
N N 0.0061 0.0033 'International Tables Vol C Tables 4.2.6.8 and 6.1.1.4'
O O 0.0106 0.0060 'International Tables Vol C Tables 4.2.6.8 and 6.1.1.4'
P P 0.1023 0.0942 'International Tables Vol C Tables 4.2.6.8 and 6.1.1.4'
S S 0.1246 0.1234 'International Tables Vol C Tables 4.2.6.8 and 6.1.1.4'

loop_
_geom_angle_atom_site_label_1
_geom_angle_atom_site_label_2
_geom_angle_atom_site_label_3
_geom_angle
_geom_angle_site_symmetry_1
_geom_angle_site_symmetry_3
O9 Ag1 O4 151.2(2) 2_755 .
O9 Ag1 O6 104.5(2) 2_755 .
O4 Ag1 O6 92.2(2) . .
O9 Ag1 O5 74.36(19) 2_755 .
O4 Ag1 O5 89.43(19) . .
O6 Ag1 O5 71.31(18) . .
O9 Ag1 O6 80.50(19) 2_755 4_646
O4 Ag1 O6 110.57(19) . 4_646
O6 Ag1 O6 122.0(2) . 4_646
O5 Ag1 O6 154.12(18) . 4_646
O9 Ag1 Ag11 72.04(15) 2_755 2_755
O4 Ag1 Ag11 79.14(15) . 2_755
O6 Ag1 Ag11 123.36(13) . 2_755
O5 Ag1 Ag11 52.95(13) . 2_755
O6 Ag1 Ag11 113.22(13) 4_646 2_755
O9 Ag1 Ag2 134.26(14) 2_755 .
O4 Ag1 Ag2 47.87(15) . .
O6 Ag1 Ag2 47.27(13) . .
O5 Ag1 Ag2 63.19(13) . .
O6 Ag1 Ag2 142.62(12) 4_646 .
Ag11 Ag1 Ag2 93.91(3) 2_755 .
O9 Ag1 Mo3 111.61(14) 2_755 4_646
O4 Ag1 Mo3 86.51(14) . 4_646
O6 Ag1 Mo3 103.19(12) . 4_646
O5 Ag1 Mo3 173.06(13) . 4_646
O6 Ag1 Mo3 32.61(12) 4_646 4_646
Ag11 Ag1 Mo3 131.40(3) 2_755 4_646
Ag2 Ag1 Mo3 110.02(3) . 4_646
O6 Ag2 O4 90.49(19) . .
O6 Ag2 S7 120.14(13) . .
O4 Ag2 S7 110.63(15) . .
O6 Ag2 S6 87.67(14) . .
O4 Ag2 S6 92.33(15) . .
S7 Ag2 S6 142.43(8) . .
O6 Ag2 Ag3 86.08(13) . .
O4 Ag2 Ag3 159.19(15) . .
S7 Ag2 Ag3 54.92(5) . .
S6 Ag2 Ag3 108.00(6) . .
O6 Ag2 Ag6 75.37(14) . .
O4 Ag2 Ag6 140.05(14) . .
S7 Ag2 Ag6 108.75(6) . .
S6 Ag2 Ag6 50.71(6) . .
Ag3 Ag2 Ag6 58.41(2) . .
O6 Ag2 Ag1 48.30(13) . .
O4 Ag2 Ag1 45.03(14) . .
S7 Ag2 Ag1 114.36(6) . .
S6 Ag2 Ag1 102.97(6) . .
Ag3 Ag2 Ag1 122.83(3) . .
Ag6 Ag2 Ag1 120.60(3) . .
O8 Ag3 S5 131.64(14) . .
O8 Ag3 S7 91.35(13) . .
S5 Ag3 S7 136.39(8) . .
O8 Ag3 Ag4 73.09(12) . .
S5 Ag3 Ag4 132.80(6) . .
S7 Ag3 Ag4 57.37(5) . .
O8 Ag3 Ag2 84.36(12) . .
S5 Ag3 Ag2 114.52(6) . .
S7 Ag3 Ag2 54.30(5) . .
Ag4 Ag3 Ag2 106.45(3) . .
O8 Ag3 Ag5 102.60(12) . .
S5 Ag3 Ag5 55.50(5) . .
S7 Ag3 Ag5 131.62(6) . .
Ag4 Ag3 Ag5 82.61(2) . .
Ag2 Ag3 Ag5 170.02(3) . .
O8 Ag3 Ag6 106.14(12) . .
S5 Ag3 Ag6 54.92(5) . .
S7 Ag3 Ag6 113.43(6) . .
Ag4 Ag3 Ag6 170.46(3) . .
Ag2 Ag3 Ag6 64.11(2) . .
Ag5 Ag3 Ag6 106.70(3) . .
O23 Ag4 O15 119.4(2) 2_755 2_755
O23 Ag4 S1 113.45(15) 2_755 2_755
O15 Ag4 S1 72.35(14) 2_755 2_755
O23 Ag4 S7 93.92(16) 2_755 .
O15 Ag4 S7 132.65(14) 2_755 .
S1 Ag4 S7 126.53(7) 2_755 .
O23 Ag4 Ag3 148.02(15) 2_755 .
O15 Ag4 Ag3 88.68(14) 2_755 .
S1 Ag4 Ag3 88.28(5) 2_755 .
S7 Ag4 Ag3 54.17(5) . .
O23 Ag4 Ag13 51.08(15) 2_755 2_755
O15 Ag4 Ag13 129.60(13) 2_755 2_755
S1 Ag4 Ag13 156.22(6) 2_755 2_755
S7 Ag4 Ag13 49.05(5) . 2_755
Ag3 Ag4 Ag13 100.03(3) . 2_755
O14 Ag5 O26 84.4(2) 2_755 .
O14 Ag5 S1 102.60(15) 2_755 2_755
O26 Ag5 S1 139.25(16) . 2_755
O14 Ag5 S5 95.84(14) 2_755 .
O26 Ag5 S5 87.68(16) . .
S1 Ag5 S5 130.35(8) 2_755 .
O14 Ag5 Ag19 93.42(13) 2_755 2_755
O26 Ag5 Ag19 86.12(15) . 2_755
S1 Ag5 Ag19 53.70(5) 2_755 2_755
S5 Ag5 Ag19 168.31(6) . 2_755
O14 Ag5 Ag3 71.53(13) 2_755 .
O26 Ag5 Ag3 130.19(15) . .
S1 Ag5 Ag3 89.30(5) 2_755 .
S5 Ag5 Ag3 53.77(6) . .
Ag19 Ag5 Ag3 136.71(3) 2_755 .
O2 Ag6 S6 108.64(19) 3_666 .
O2 Ag6 O7 98.2(2) 3_666 .
S6 Ag6 O7 121.77(15) . .
O2 Ag6 S5 92.18(18) 3_666 .
S6 Ag6 S5 144.16(9) . .
O7 Ag6 S5 81.82(15) . .
O2 Ag6 Ag3 140.67(18) 3_666 .
S6 Ag6 Ag3 110.66(7) . .
O7 Ag6 Ag3 61.94(14) . .
S5 Ag6 Ag3 53.59(6) . .
O2 Ag6 Ag2 160.65(17) 3_666 .
S6 Ag6 Ag2 54.36(6) . .
O7 Ag6 Ag2 85.89(14) . .
S5 Ag6 Ag2 107.14(6) . .
Ag3 Ag6 Ag2 57.48(2) . .
O2W Ag7 S5 119.4(4) . .
O2W Ag7 S4 120.0(4) . .
S5 Ag7 S4 119.48(8) . .
O4 Ag8 S4 121.28(16) 3_666 .
O4 Ag8 O9 81.21(19) 3_666 .
S4 Ag8 O9 120.93(14) . .
O4 Ag8 S6 95.12(16) 3_666 3_666
S4 Ag8 S6 137.09(8) . 3_666
O9 Ag8 S6 83.76(14) . 3_666
O4 Ag8 Ag10 152.96(15) 3_666 .
S4 Ag8 Ag10 55.20(6) . .
O9 Ag8 Ag10 80.24(13) . .
S6 Ag8 Ag10 102.22(6) 3_666 .
O4 Ag8 Ag11 131.06(15) 3_666 .
S4 Ag8 Ag11 106.78(6) . .
O9 Ag8 Ag11 65.77(13) . .
S6 Ag8 Ag11 48.31(6) 3_666 .
Ag10 Ag8 Ag11 55.82(2) . .
O26 Ag9 O14 86.0(2) . 2_755
O26 Ag9 S2 112.61(16) . .
O14 Ag9 S2 108.95(15) 2_755 .
O26 Ag9 S4 97.21(16) . .
O14 Ag9 S4 97.62(15) 2_755 .
S2 Ag9 S4 140.75(8) . .
O26 Ag9 Ag10 147.24(15) . .
O14 Ag9 Ag10 82.52(14) 2_755 .
S2 Ag9 Ag10 100.14(6) . .
S4 Ag9 Ag10 54.47(6) . .
O26 Ag9 Ag12 155.24(16) . .
O14 Ag9 Ag12 86.30(14) 2_755 .
S2 Ag9 Ag12 48.76(6) . .
S4 Ag9 Ag12 107.12(6) . .
Ag10 Ag9 Ag12 54.15(2) . .
O13 Ag10 S4 113.34(14) 2_755 .
O13 Ag10 S3 100.59(14) 2_755 .
S4 Ag10 S3 146.07(8) . .
O13 Ag10 Ag9 94.43(13) 2_755 .
S4 Ag10 Ag9 57.44(6) . .
S3 Ag10 Ag9 122.70(6) . .
O13 Ag10 Ag8 95.07(13) 2_755 .
S4 Ag10 Ag8 54.83(6) . .
S3 Ag10 Ag8 123.52(6) . .
Ag9 Ag10 Ag8 109.50(3) . .
O13 Ag10 Ag12 82.69(13) 2_755 .
S4 Ag10 Ag12 127.30(6) . .
S3 Ag10 Ag12 55.88(5) . .
Ag9 Ag10 Ag12 72.08(3) . .
Ag8 Ag10 Ag12 177.40(3) . .
O13 Ag10 Ag11 92.82(13) 2_755 .
S4 Ag10 Ag11 119.43(6) . .
S3 Ag10 Ag11 55.47(5) . .
Ag9 Ag10 Ag11 172.75(3) . .
Ag8 Ag10 Ag11 69.95(3) . .
Ag12 Ag10 Ag11 108.76(3) . .
O3 Ag11 S6 104.28(18) 2_755 3_666
O3 Ag11 S3 93.33(17) 2_755 .
S6 Ag11 S3 144.47(9) 3_666 .
O3 Ag11 O5 96.6(2) 2_755 2_755
S6 Ag11 O5 124.27(14) 3_666 2_755
S3 Ag11 O5 82.89(13) . 2_755
O3 Ag11 Ag10 147.53(16) 2_755 .
S6 Ag11 Ag10 102.45(7) 3_666 .
S3 Ag11 Ag10 54.31(6) . .
O5 Ag11 Ag10 83.12(12) 2_755 .
O3 Ag11 Ag1 95.66(17) 2_755 2_755
S6 Ag11 Ag1 74.97(6) 3_666 2_755
S3 Ag11 Ag1 134.39(6) . 2_755
O5 Ag11 Ag1 51.70(12) 2_755 2_755
Ag10 Ag11 Ag1 108.88(3) . 2_755
O3 Ag11 Ag8 154.27(17) 2_755 .
S6 Ag11 Ag8 50.14(6) 3_666 .
S3 Ag11 Ag8 107.13(6) . .
O5 Ag11 Ag8 101.18(13) 2_755 .
Ag10 Ag11 Ag8 54.23(2) . .
Ag1 Ag11 Ag8 81.27(2) 2_755 .
O24 Ag12 O16 108.30(19) . .
O24 Ag12 S3 98.50(16) . .
O16 Ag12 S3 127.75(14) . .
O24 Ag12 S2 99.12(16) . .
O16 Ag12 S2 86.05(14) . .
S3 Ag12 S2 133.35(8) . .
O24 Ag12 Ag10 153.41(15) . .
O16 Ag12 Ag10 92.92(13) . .
S3 Ag12 Ag10 55.12(6) . .
S2 Ag12 Ag10 98.13(6) . .
O24 Ag12 Ag16 48.83(15) . .
O16 Ag12 Ag16 85.89(13) . .
S3 Ag12 Ag16 142.13(6) . .
S2 Ag12 Ag16 54.14(5) . .
Ag10 Ag12 Ag16 152.27(3) . .
O24 Ag12 Ag9 146.12(15) . .
O16 Ag12 Ag9 75.65(14) . .
S3 Ag12 Ag9 105.12(6) . .
S2 Ag12 Ag9 47.03(5) . .
Ag10 Ag12 Ag9 53.77(2) . .
Ag16 Ag12 Ag9 99.44(2) . .
O1W Ag13 S3 117.9(3) . .
O1W Ag13 S7 103.0(3) . 2_755
S3 Ag13 S7 137.27(8) . 2_755
O1W Ag13 Ag4 118.6(3) . 2_755
S3 Ag13 Ag4 112.31(6) . 2_755
S7 Ag13 Ag4 50.46(5) 2_755 2_755
O16 Ag14 O15 116.72(19) . .
O16 Ag14 O17 145.0(2) . .
O15 Ag14 O17 81.46(19) . .
O16 Ag14 O21 129.7(2) . .
O15 Ag14 O21 90.5(2) . .
O17 Ag14 O21 75.94(19) . .
O16 Ag14 Ag17 125.25(14) . .
O15 Ag14 Ag17 117.87(14) . .
O17 Ag14 Ag17 50.43(14) . .
O21 Ag14 Ag17 46.79(14) . .
O16 Ag14 Ag14 82.09(15) . 2_755
O15 Ag14 Ag14 83.52(15) . 2_755
O17 Ag14 Ag14 69.93(13) . 2_755
O21 Ag14 Ag14 145.85(14) . 2_755
Ag17 Ag14 Ag14 107.758(18) . 2_755
O19 Ag15 O28 79.9(2) 2_755 .
O19 Ag15 P3 136.49(18) 2_755 .
O28 Ag15 P3 126.39(17) . .
O19 Ag15 S2 89.41(17) 2_755 .
O28 Ag15 S2 96.69(16) . .
P3 Ag15 S2 116.52(9) . .
O19 Ag15 Ag16 80.25(15) 2_755 .
O28 Ag15 Ag16 145.01(15) . .
P3 Ag15 Ag16 87.31(7) . .
S2 Ag15 Ag16 54.59(5) . .
O18 Ag16 P4 134.41(15) 2_755 .
O18 Ag16 O24 95.6(2) 2_755 .
P4 Ag16 O24 109.78(15) . .
O18 Ag16 S2 105.88(15) 2_755 .
P4 Ag16 S2 110.32(8) . .
O24 Ag16 S2 91.77(15) . .
O18 Ag16 Ag15 91.88(14) 2_755 .
P4 Ag16 Ag15 89.18(6) . .
O24 Ag16 Ag15 143.65(14) . .
S2 Ag16 Ag15 52.06(5) . .
O18 Ag16 Ag12 91.17(14) 2_755 .
P4 Ag16 Ag12 133.72(7) . .
O24 Ag16 Ag12 46.19(14) . .
S2 Ag16 Ag12 48.94(5) . .
Ag15 Ag16 Ag12 98.26(3) . .
O18 Ag17 P2 147.22(16) 2_755 .
O18 Ag17 O21 85.0(2) 2_755 .
P2 Ag17 O21 123.56(16) . .
O18 Ag17 O17 84.97(19) 2_755 .
P2 Ag17 O17 116.37(15) . .
O21 Ag17 O17 73.6(2) . .
O18 Ag17 Ag18 119.42(15) 2_755 .
P2 Ag17 Ag18 93.17(6) . .
O21 Ag17 Ag18 47.44(14) . .
O17 Ag17 Ag18 51.50(13) . .
O18 Ag17 Ag14 52.27(14) 2_755 .
P2 Ag17 Ag14 159.10(6) . .
O21 Ag17 Ag14 48.08(15) . .
O17 Ag17 Ag14 45.77(13) . .
Ag18 Ag17 Ag14 67.30(2) . .
O21 Ag18 P1 121.06(17) . .
O21 Ag18 O17 77.4(2) . .
P1 Ag18 O17 109.80(15) . .
O21 Ag18 S1 103.75(16) . .
P1 Ag18 S1 120.39(8) . .
O17 Ag18 S1 117.17(14) . .
O21 Ag18 Ag19 145.52(16) . .
P1 Ag18 Ag19 93.39(6) . .
O17 Ag18 Ag19 93.15(13) . .
S1 Ag18 Ag19 51.18(5) . .
O21 Ag18 Ag17 51.25(15) . .
P1 Ag18 Ag17 85.09(6) . .
O17 Ag18 Ag17 53.77(13) . .
S1 Ag18 Ag17 153.05(6) . .
Ag19 Ag18 Ag17 143.24(3) . .
O28 Ag19 O19 82.4(2) 2_755 .
O28 Ag19 S1 147.57(16) 2_755 .
O19 Ag19 S1 124.94(16) . .
O28 Ag19 Ag5 95.08(15) 2_755 2_755
O19 Ag19 Ag5 125.80(17) . 2_755
S1 Ag19 Ag5 55.94(5) . 2_755
O28 Ag19 Ag18 156.69(15) 2_755 .
O19 Ag19 Ag18 79.97(15) . .
S1 Ag19 Ag18 55.45(5) . .
Ag5 Ag19 Ag18 107.58(3) 2_755 .
O28 Ag19 Mo7 31.21(15) 2_755 2_755
O19 Ag19 Mo7 108.94(15) . 2_755
S1 Ag19 Mo7 116.37(6) . 2_755
Ag5 Ag19 Mo7 66.43(2) 2_755 2_755
Ag18 Ag19 Mo7 171.00(3) . 2_755
C2 C1 C6 120.1(10) . .
C1 C2 C3 120.2(11) . .
C2 C3 C4 120.5(10) . .
C5 C4 C3 118.6(9) . .
C5 C4 P2 118.4(7) . .
C3 C4 P2 123.0(8) . .
C4 C5 C6 121.5(10) . .
C5 C6 C1 118.9(11) . .
C12 C7 C8 117.8(9) . .
C12 C7 P2 118.4(8) . .
C8 C7 P2 123.8(8) . .
C9 C8 C7 119.6(10) . .
C8 C9 C10 121.4(12) . .
C11 C10 C9 119.0(12) . .
C10 C11 C12 121.6(12) . .
C11 C12 C7 120.6(11) . .
C18 C13 C14 120.3(9) . .
C18 C13 P1 118.5(7) . .
C14 C13 P1 121.1(8) . .
C13 C14 C15 121.2(11) . .
C16 C15 C14 117.8(12) . .
C15 C16 C17 122.5(11) . .
C16 C17 C18 119.8(10) . .
C13 C18 C17 118.4(10) . .
C20 C19 C24 118.1(9) . .
C20 C19 P1 124.7(7) . .
C24 C19 P1 116.8(7) . .
C21 C20 C19 120.4(9) . .
C20 C21 C22 119.2(10) . .
C23 C22 C21 121.0(10) . .
C22 C23 C24 120.1(10) . .
C23 C24 C19 121.2(9) . .
C26 C25 C30 119.7(8) . .
C26 C25 S1 119.6(7) . .
C30 C25 S1 120.7(7) . .
C25 C26 C27 120.2(9) . .
C28 C27 C26 120.4(10) . .
O35 C28 C29 116.0(10) . .
O35 C28 C27 124.9(10) . .
C29 C28 C27 119.1(9) . .
C28 C29 C30 122.5(10) . .
C29 C30 C25 118.1(10) . .
P1 C31 P2 111.5(5) . .
C38 C33 C34 119.1(11) . .
C38 C33 P3 118.9(9) . .
C34 C33 P3 121.9(9) . .
C33 C34 C35 121.4(13) . .
C36 C35 C34 119.3(14) . .
C35 C36 C37 121.0(13) . .
C36 C37 C38 119.0(14) . .
C33 C38 C37 119.7(13) . .
C40 C39 C44 117.3(10) . .
C40 C39 P3 124.4(8) . .
C44 C39 P3 118.3(8) . .
C39 C40 C41 121.1(11) . .
C42 C41 C40 118.5(12) . .
C43 C42 C41 122.4(13) . .
C42 C43 C44 119.1(12) . .
C39 C44 C43 121.5(11) . .
C50 C45 C46 118.7(9) . .
C50 C45 P4 121.0(8) . .
C46 C45 P4 120.2(7) . .
C47 C46 C45 120.2(9) . .
C46 C47 C48 121.2(10) . .
C49 C48 C47 119.0(10) . .
C50 C49 C48 119.1(10) . .
C45 C50 C49 121.6(10) . .
C56 C51 C52 119.6(9) . .
C56 C51 P4 117.9(8) . .
C52 C51 P4 122.5(8) . .
C53 C52 C51 119.7(11) . .
C52 C53 C54 120.6(11) . .
C55 C54 C53 119.2(10) . .
C54 C55 C56 120.5(11) . .
C51 C56 C55 120.3(11) . .
P4 C57 P3 114.2(5) . .
C60 C59 O33 116.2(15) . .
C60 C59 C64 118.7(12) . .
O33 C59 C64 124.4(15) . .
C59 C60 C61 123.0(13) . .
C60 C61 C62 119.0(11) . .
C63 C62 C61 118.5(10) . .
C63 C62 S2 120.1(8) . .
C61 C62 S2 121.4(8) . .
C64 C63 C62 122.3(12) . .
C63 C64 C59 118.2(13) . .
C67 C66 C71 122.5(14) . .
C67 C66 O32 113.4(15) . .
C71 C66 O32 123.9(15) . .
C66 C67 C68 119.2(14) . .
C69 C68 C67 117.3(14) . .
C70 C69 C68 119.9(12) . .
C70 C69 S4 123.0(10) . .
C68 C69 S4 117.1(10) . .
C69 C70 C71 123.3(14) . .
C66 C71 C70 117.5(15) . .
C74 C73 O34 117.4(12) . .
C74 C73 C76 118.9(11) . .
O34 C73 C76 123.7(11) . .
C73 C74 C75 121.8(12) . .
C78 C75 C74 118.9(11) . .
C77 C76 C73 121.7(11) . .
C76 C77 C78 119.0(11) . .
C75 C78 C77 119.7(10) . .
C75 C78 S3 122.6(8) . .
C77 C78 S3 117.8(8) . .
C85 C80 C81 117.5(12) . .
C85 C80 O29A 127.1(13) . .
C81 C80 O29A 115.3(12) . .
C85 C80 O29 118.5(17) . .
C81 C80 O29 114.2(15) . .
C80 C81 C82 120.2(12) . .
C83 C82 C81 120.8(12) . .
C84 C83 C82 117.0(11) . .
C84 C83 S7 123.0(9) . .
C82 C83 S7 119.9(9) . .
C83 C84 C85 121.2(12) . .
C80 C85 C84 121.6(13) . .
C88 C87 C92 121.0(12) . .
C88 C87 O30 114.8(14) . .
C92 C87 O30 124.1(14) . .
C87 C88 C89 120.2(13) . .
C90 C89 C88 120.3(11) . .
C91 C90 C89 118.7(10) . .
C91 C90 S5 121.5(8) . .
C89 C90 S5 119.7(9) . .
C90 C91 C92 120.7(12) . .
C87 C92 C91 118.8(13) . .
C99 C97 C98 120.0 . .
C99 C97 S6 120.9(6) . .
C98 C97 S6 119.1(6) . .
C97 C99 C95 120.0 . .
C99 C95 C94 120.0 . .
C96 C94 C95 120.0 . .
C96 C94 O31 115.5(11) . .
C95 C94 O31 124.5(11) . .
C94 C96 C98 120.0 . .
C96 C98 C97 120.0 . .
O1 Mo1 O3 110.6(4) . .
O1 Mo1 O2 108.9(3) . .
O3 Mo1 O2 109.2(4) . .
O1 Mo1 O4 109.4(3) . .
O3 Mo1 O4 109.1(3) . .
O2 Mo1 O4 109.7(3) . .
O11 Mo2 O5 103.0(3) . .
O11 Mo2 O13 100.7(3) . .
O5 Mo2 O13 99.6(3) . .
O11 Mo2 O8 100.4(2) . .
O5 Mo2 O8 99.1(2) . .
O13 Mo2 O8 147.7(2) . .
O11 Mo2 O12 91.0(2) . .
O5 Mo2 O12 166.0(2) . .
O13 Mo2 O12 77.77(17) . .
O8 Mo2 O12 77.74(16) . .
O11 Mo2 O10 162.1(2) . .
O5 Mo2 O10 94.9(2) . .
O13 Mo2 O10 76.52(17) . .
O8 Mo2 O10 75.90(16) . .
O12 Mo2 O10 71.1(2) . .
O7 Mo3 O9 102.5(3) . .
O7 Mo3 O6 101.5(3) . .
O9 Mo3 O6 104.6(3) . .
O7 Mo3 O10 155.8(3) . .
O9 Mo3 O10 93.7(2) . .
O6 Mo3 O10 91.4(2) . .
O7 Mo3 O8 85.8(2) . .
O9 Mo3 O8 158.3(2) . .
O6 Mo3 O8 93.1(2) . .
O10 Mo3 O8 73.1(2) . .
O7 Mo3 O13 89.7(2) . 2_755
O9 Mo3 O13 88.7(2) . 2_755
O6 Mo3 O13 160.1(2) . 2_755
O10 Mo3 O13 72.7(2) . 2_755
O8 Mo3 O13 71.1(2) . 2_755
O7 Mo3 Ag1 90.96(19) . 3_666
O9 Mo3 Ag1 58.78(18) . 3_666
O6 Mo3 Ag1 50.53(18) . 3_666
O10 Mo3 Ag1 112.9(2) . 3_666
O8 Mo3 Ag1 142.06(14) . 3_666
O13 Mo3 Ag1 146.77(14) 2_755 3_666
O15 Mo4 O14 102.5(3) . .
O15 Mo4 O16 104.1(3) . 2_755
O14 Mo4 O16 102.4(3) . 2_755
O15 Mo4 O12 92.3(2) . .
O14 Mo4 O12 156.5(3) . .
O16 Mo4 O12 91.5(2) 2_755 .
O15 Mo4 O13 158.0(2) . .
O14 Mo4 O13 87.0(2) . .
O16 Mo4 O13 93.0(2) 2_755 .
O12 Mo4 O13 73.2(2) . .
O15 Mo4 O8 89.4(2) . 2_755
O14 Mo4 O8 88.7(2) . 2_755
O16 Mo4 O8 160.0(2) 2_755 2_755
O12 Mo4 O8 73.0(2) . 2_755
O13 Mo4 O8 70.80(19) . 2_755
O20 Mo5 O17 108.1(3) . .
O20 Mo5 O19 107.6(3) . .
O17 Mo5 O19 109.9(3) . .
O20 Mo5 O18 110.2(3) . .
O17 Mo5 O18 111.4(3) . .
O19 Mo5 O18 109.6(3) . .
O22 Mo6 O23 108.9(3) . .
O22 Mo6 O24 109.5(3) . .
O23 Mo6 O24 111.2(3) . .
O22 Mo6 O21 109.0(3) . .
O23 Mo6 O21 109.9(3) . .
O24 Mo6 O21 108.3(3) . .
O27 Mo7 O25 110.6(4) . .
O27 Mo7 O28 108.7(3) . .
O25 Mo7 O28 109.1(3) . .
O27 Mo7 O26 110.4(3) . .
O25 Mo7 O26 109.0(3) . .
O28 Mo7 O26 109.1(3) . .
O27 Mo7 Ag19 149.6(2) . 2_755
O25 Mo7 Ag19 86.7(3) . 2_755
O28 Mo7 Ag19 41.0(2) . 2_755
O26 Mo7 Ag19 85.5(2) . 2_755
Mo1 O2 Ag6 110.8(3) . 4_646
Mo1 O3 Ag11 113.0(3) . 2_755
Mo1 O4 Ag1 133.1(3) . .
Mo1 O4 Ag8 109.8(3) . 4_646
Ag1 O4 Ag8 110.7(2) . 4_646
Mo1 O4 Ag2 115.4(3) . .
Ag1 O4 Ag2 87.1(2) . .
Ag8 O4 Ag2 90.1(2) 4_646 .
Mo2 O5 Ag1 130.2(3) . .
Mo2 O5 Ag11 130.0(3) . 2_755
Ag1 O5 Ag11 75.35(16) . 2_755
Mo3 O6 Ag2 125.5(3) . .
Mo3 O6 Ag1 133.9(3) . .
Ag2 O6 Ag1 84.44(18) . .
Mo3 O6 Ag1 96.9(2) . 3_666
Ag2 O6 Ag1 115.0(2) . 3_666
Ag1 O6 Ag1 100.05(19) . 3_666
Mo3 O7 Ag6 121.3(3) . .
Mo2 O8 Mo3 106.1(2) . .
Mo2 O8 Mo4 105.2(2) . 2_755
Mo3 O8 Mo4 108.0(2) . 2_755
Mo2 O8 Ag3 131.1(3) . .
Mo3 O8 Ag3 99.5(2) . .
Mo4 O8 Ag3 105.4(2) 2_755 .
Mo3 O9 Ag1 133.7(3) . 2_755
Mo3 O9 Ag8 106.0(3) . .
Ag1 O9 Ag8 119.6(2) 2_755 .
Mo3 O10 Mo3 151.3(4) . 2_755
Mo3 O10 Mo2 98.71(9) . 2_755
Mo3 O10 Mo2 97.89(8) 2_755 2_755
Mo3 O10 Mo2 97.89(8) . .
Mo3 O10 Mo2 98.71(8) 2_755 .
Mo2 O10 Mo2 108.7(3) 2_755 .
Mo4 O12 Mo4 156.2(4) . 2_755
Mo4 O12 Mo2 96.64(9) . .
Mo4 O12 Mo2 97.07(9) 2_755 .
Mo4 O12 Mo2 97.07(9) . 2_755
Mo4 O12 Mo2 96.64(9) 2_755 2_755
Mo2 O12 Mo2 109.1(3) . 2_755
Mo2 O13 Mo4 105.5(2) . .
Mo2 O13 Mo3 105.6(2) . 2_755
Mo4 O13 Mo3 107.1(2) . 2_755
Mo2 O13 Ag10 115.7(3) . 2_755
Mo4 O13 Ag10 113.9(2) . 2_755
Mo3 O13 Ag10 108.5(2) 2_755 2_755
Mo4 O14 Ag9 126.5(3) . 2_755
Mo4 O14 Ag5 129.2(3) . 2_755
Ag9 O14 Ag5 94.5(2) 2_755 2_755
Mo4 O15 Ag14 117.3(3) . .
Mo4 O15 Ag4 123.2(3) . 2_755
Ag14 O15 Ag4 102.0(2) . 2_755
Mo4 O16 Ag14 121.1(3) 2_755 .
Mo4 O16 Ag12 126.2(3) 2_755 .
Ag14 O16 Ag12 99.6(2) . .
Mo5 O17 Ag14 147.9(3) . .
Mo5 O17 Ag18 106.2(3) . .
Ag14 O17 Ag18 93.1(2) . .
Mo5 O17 Ag17 125.5(3) . .
Ag14 O17 Ag17 83.81(18) . .
Ag18 O17 Ag17 74.74(15) . .
Mo5 O18 Ag17 118.5(3) . 2_755
Mo5 O18 Ag16 118.9(3) . 2_755
Ag17 O18 Ag16 111.1(2) 2_755 2_755
Mo5 O19 Ag19 134.4(3) . .
Mo5 O19 Ag15 126.6(3) . 2_755
Ag19 O19 Ag15 98.8(2) . 2_755
Mo6 O21 Ag18 138.7(3) . .
Mo6 O21 Ag17 128.7(3) . .
Ag18 O21 Ag17 81.31(18) . .
Mo6 O21 Ag14 112.2(3) . .
Ag18 O21 Ag14 96.1(2) . .
Ag17 O21 Ag14 85.1(2) . .
Mo6 O23 Ag4 116.0(3) . 2_755
Mo6 O24 Ag12 126.2(3) . .
Mo6 O24 Ag16 124.8(3) . .
Ag12 O24 Ag16 84.98(19) . .
Mo7 O26 Ag9 124.8(3) . .
Mo7 O26 Ag5 105.7(3) . .
Ag9 O26 Ag5 94.7(2) . .
Mo7 O28 Ag19 107.8(3) . 2_755
Mo7 O28 Ag15 138.4(3) . .
Ag19 O28 Ag15 98.8(2) 2_755 .
C80 O29 C79 94(3) . .
C80 O29A C79A 106(3) . .
C86 O30 C87 117.0(14) . .
C93 O31 C94 112.2(19) . .
C66 O32 C65 107.5(17) . .
C59 O33 C58 118.8(17) . .
C73 O34 C72 111.4(17) . .
C28 O35 C32 117.5(10) . .
C19 P1 C31 106.1(4) . .
C19 P1 C13 104.5(4) . .
C31 P1 C13 106.2(4) . .
C19 P1 Ag18 110.0(3) . .
C31 P1 Ag18 118.9(3) . .
C13 P1 Ag18 110.1(3) . .
C7 P2 C31 105.0(4) . .
C7 P2 C4 105.2(4) . .
C31 P2 C4 106.5(4) . .
C7 P2 Ag17 113.0(3) . .
C31 P2 Ag17 111.9(3) . .
C4 P2 Ag17 114.5(3) . .
C39 P3 C33 107.1(5) . .
C39 P3 C57 106.3(4) . .
C33 P3 C57 100.9(5) . .
C39 P3 Ag15 115.1(3) . .
C33 P3 Ag15 113.5(4) . .
C57 P3 Ag15 112.7(3) . .
C57 P4 C45 103.9(4) . .
C57 P4 C51 103.8(5) . .
C45 P4 C51 104.1(4) . .
C57 P4 Ag16 113.9(3) . .
C45 P4 Ag16 116.6(3) . .
C51 P4 Ag16 113.2(3) . .
C25 S1 Ag19 106.2(3) . .
C25 S1 Ag5 104.8(3) . 2_755
Ag19 S1 Ag5 70.36(6) . 2_755
C25 S1 Ag18 108.0(3) . .
Ag19 S1 Ag18 73.37(6) . .
Ag5 S1 Ag18 136.33(9) 2_755 .
C25 S1 Ag4 113.1(3) . 2_755
Ag19 S1 Ag4 140.65(10) . 2_755
Ag5 S1 Ag4 96.68(7) 2_755 2_755
Ag18 S1 Ag4 96.15(8) . 2_755
C62 S2 Ag9 104.0(3) . .
C62 S2 Ag12 107.8(3) . .
Ag9 S2 Ag12 84.20(7) . .
C62 S2 Ag15 98.8(3) . .
Ag9 S2 Ag15 114.62(9) . .
Ag12 S2 Ag15 142.60(10) . .
C62 S2 Ag16 98.9(3) . .
Ag9 S2 Ag16 153.87(10) . .
Ag12 S2 Ag16 76.92(7) . .
Ag15 S2 Ag16 73.35(6) . .
C78 S3 Ag13 108.1(4) . .
C78 S3 Ag10 109.5(4) . .
Ag13 S3 Ag10 139.56(10) . .
C78 S3 Ag12 106.0(3) . .
Ag13 S3 Ag12 113.73(9) . .
Ag10 S3 Ag12 69.00(6) . .
C78 S3 Ag11 105.6(3) . .
Ag13 S3 Ag11 85.86(7) . .
Ag10 S3 Ag11 70.23(6) . .
Ag12 S3 Ag11 134.63(10) . .
C69 S4 Ag8 107.3(5) . .
C69 S4 Ag10 105.8(5) . .
Ag8 S4 Ag10 69.97(7) . .
C69 S4 Ag7 107.8(5) . .
Ag8 S4 Ag7 114.40(9) . .
Ag10 S4 Ag7 142.42(11) . .
C69 S4 Ag9 102.8(4) . .
Ag8 S4 Ag9 133.39(10) . .
Ag10 S4 Ag9 68.10(6) . .
Ag7 S4 Ag9 88.26(8) . .
C90 S5 Ag3 112.7(4) . .
C90 S5 Ag7 118.0(4) . .
Ag3 S5 Ag7 129.16(10) . .
C90 S5 Ag6 109.7(3) . .
Ag3 S5 Ag6 71.50(6) . .
Ag7 S5 Ag6 88.21(8) . .
C90 S5 Ag5 106.6(3) . .
Ag3 S5 Ag5 70.73(6) . .
Ag7 S5 Ag5 97.36(8) . .
Ag6 S5 Ag5 135.14(10) . .
C97 S6 Ag6 96.9(3) . .
C97 S6 Ag11 102.2(4) . 4_646
Ag6 S6 Ag11 110.41(11) . 4_646
C97 S6 Ag8 103.1(4) . 4_646
Ag6 S6 Ag8 153.97(11) . 4_646
Ag11 S6 Ag8 81.55(7) 4_646 4_646
C97 S6 Ag2 112.5(4) . .
Ag6 S6 Ag2 74.93(7) . .
Ag11 S6 Ag2 144.11(10) 4_646 .
Ag8 S6 Ag2 82.08(8) 4_646 .
C83 S7 Ag2 110.2(5) . .
C83 S7 Ag3 101.3(5) . .
Ag2 S7 Ag3 70.78(6) . .
C83 S7 Ag13 109.5(6) . 2_755
Ag2 S7 Ag13 117.87(9) . 2_755
Ag3 S7 Ag13 140.81(10) . 2_755
C83 S7 Ag4 104.6(4) . .
Ag2 S7 Ag4 130.30(9) . .
Ag3 S7 Ag4 68.46(6) . .
Ag13 S7 Ag4 80.50(7) 2_755 .
N1 C102 C101 177(3) . .

loop_
_geom_bond_atom_site_label_1
_geom_bond_atom_site_label_2
_geom_bond_distance
_geom_bond_site_symmetry_2
Ag1 O9 2.292(6) 2_755
Ag1 O4 2.326(6) .
Ag1 O6 2.464(6) .
Ag1 O5 2.520(5) .
Ag1 O6 2.559(5) 4_646
Ag1 Ag11 3.1074(10) 2_755
Ag1 Ag2 3.2842(10) .
Ag1 Mo3 3.2916(9) 4_646
Ag2 O6 2.424(6) .
Ag2 O4 2.439(6) .
Ag2 S7 2.496(2) .
Ag2 S6 2.606(3) .
Ag2 Ag3 2.9019(9) .
Ag2 Ag6 3.0962(11) .
Ag3 O8 2.469(5) .
Ag3 S5 2.488(2) .
Ag3 S7 2.515(2) .
Ag3 Ag4 2.8855(9) .
Ag3 Ag5 2.9117(9) .
Ag3 Ag6 2.9318(9) .
Ag4 O23 2.386(6) 2_755
Ag4 O15 2.496(6) 2_755
Ag4 S1 2.602(2) 2_755
Ag4 S7 2.613(2) .
Ag4 Ag13 3.3416(10) 2_755
Ag5 O14 2.403(6) 2_755
Ag5 O26 2.419(7) .
Ag5 S1 2.519(2) 2_755
Ag5 S5 2.542(2) .
Ag5 Ag19 2.8640(9) 2_755
Ag6 O2 2.379(7) 3_666
Ag6 S6 2.482(3) .
Ag6 O7 2.484(6) .
Ag6 S5 2.530(2) .
Ag7 O2W 2.415(18) .
Ag7 S5 2.495(3) .
Ag7 S4 2.526(3) .
Ag8 O4 2.361(6) 3_666
Ag8 S4 2.487(2) .
Ag8 O9 2.545(6) .
Ag8 S6 2.569(3) 3_666
Ag8 Ag10 2.8588(10) .
Ag8 Ag11 3.3100(12) .
Ag9 O26 2.364(7) .
Ag9 O14 2.386(6) 2_755
Ag9 S2 2.472(2) .
Ag9 S4 2.588(2) .
Ag9 Ag10 2.8487(10) .
Ag9 Ag12 3.3604(10) .
Ag10 O13 2.426(6) 2_755
Ag10 S4 2.499(2) .
Ag10 S3 2.516(3) .
Ag10 Ag12 2.8627(9) .
Ag10 Ag11 2.9148(10) .
Ag11 O3 2.415(8) 2_755
Ag11 S6 2.499(3) 3_666
Ag11 S3 2.552(2) .
Ag11 O5 2.563(6) 2_755
Ag11 Ag1 3.1075(10) 2_755
Ag12 O24 2.377(6) .
Ag12 O16 2.434(6) .
Ag12 S3 2.539(2) .
Ag12 S2 2.540(2) .
Ag12 Ag16 3.2811(9) .
Ag13 O1W 2.325(14) .
Ag13 S3 2.502(3) .
Ag13 S7 2.559(2) 2_755
Ag13 Ag4 3.3415(10) 2_755
Ag14 O16 2.271(6) .
Ag14 O15 2.369(6) .
Ag14 O17 2.406(6) .
Ag14 O21 2.493(6) .
Ag14 Ag17 3.3382(9) .
Ag14 Ag14 3.3542(14) 2_755
Ag15 O19 2.321(6) 2_755
Ag15 O28 2.341(6) .
Ag15 P3 2.366(2) .
Ag15 S2 2.641(2) .
Ag15 Ag16 3.2087(10) .
Ag16 O18 2.317(6) 2_755
Ag16 P4 2.400(2) .
Ag16 O24 2.479(6) .
Ag16 S2 2.730(2) .
Ag17 O18 2.251(6) 2_755
Ag17 P2 2.352(2) .
Ag17 O21 2.442(6) .
Ag17 O17 2.588(6) .
Ag17 Ag18 3.0955(10) .
Ag18 O21 2.307(6) .
Ag18 P1 2.404(2) .
Ag18 O17 2.511(6) .
Ag18 S1 2.591(2) .
Ag18 Ag19 3.0142(10) .
Ag19 O28 2.262(7) 2_755
Ag19 O19 2.283(6) .
Ag19 S1 2.451(2) .
Ag19 Ag5 2.8642(9) 2_755
Ag19 Mo7 3.2845(11) 2_755
C1 C2 1.354(17) .
C1 C6 1.391(17) .
C2 C3 1.368(15) .
C3 C4 1.382(13) .
C4 C5 1.363(14) .
C4 P2 1.831(9) .
C5 C6 1.365(14) .
C7 C12 1.381(14) .
C7 C8 1.407(13) .
C7 P2 1.815(10) .
C8 C9 1.360(14) .
C9 C10 1.376(18) .
C10 C11 1.337(19) .
C11 C12 1.370(16) .
C13 C18 1.366(13) .
C13 C14 1.376(13) .
C13 P1 1.837(10) .
C14 C15 1.396(16) .
C15 C16 1.338(19) .
C16 C17 1.371(17) .
C17 C18 1.404(14) .
C19 C20 1.388(13) .
C19 C24 1.399(12) .
C19 P1 1.823(9) .
C20 C21 1.379(14) .
C21 C22 1.398(16) .
C22 C23 1.341(15) .
C23 C24 1.366(14) .
C25 C26 1.374(13) .
C25 C30 1.419(14) .
C25 S1 1.778(8) .
C26 C27 1.400(14) .
C27 C28 1.382(16) .
C28 O35 1.363(12) .
C28 C29 1.364(15) .
C29 C30 1.388(14) .
C31 P1 1.826(9) .
C31 P2 1.830(9) .
C32 O35 1.406(15) .
C33 C38 1.360(16) .
C33 C34 1.385(17) .
C33 P3 1.822(11) .
C34 C35 1.393(18) .
C35 C36 1.33(2) .
C36 C37 1.40(2) .
C37 C38 1.414(19) .
C39 C40 1.378(14) .
C39 C44 1.385(15) .
C39 P3 1.816(11) .
C40 C41 1.408(16) .
C41 C42 1.367(19) .
C42 C43 1.326(18) .
C43 C44 1.405(17) .
C45 C50 1.373(13) .
C45 C46 1.406(14) .
C45 P4 1.826(10) .
C46 C47 1.358(13) .
C47 C48 1.398(14) .
C48 C49 1.394(15) .
C49 C50 1.391(14) .
C51 C56 1.338(14) .
C51 C52 1.412(14) .
C51 P4 1.831(10) .
C52 C53 1.374(16) .
C53 C54 1.376(18) .
C54 C55 1.368(17) .
C55 C56 1.406(15) .
C57 P4 1.825(9) .
C57 P3 1.849(9) .
C58 O33 1.44(3) .
C59 C60 1.357(19) .
C59 O33 1.399(16) .
C59 C64 1.41(2) .
C60 C61 1.358(14) .
C61 C62 1.392(14) .
C62 C63 1.386(14) .
C62 S2 1.792(10) .
C63 C64 1.364(17) .
C65 O32 1.60(3) .
C66 C67 1.34(2) .
C66 C71 1.35(2) .
C66 O32 1.422(18) .
C67 C68 1.447(18) .
C68 C69 1.390(18) .
C69 C70 1.315(18) .
C69 S4 1.801(12) .
C70 C71 1.391(18) .
C72 O34 1.41(3) .
C73 C74 1.352(17) .
C73 O34 1.366(14) .
C73 C76 1.368(17) .
C74 C75 1.390(16) .
C75 C78 1.360(15) .
C76 C77 1.356(15) .
C77 C78 1.415(14) .
C78 S3 1.799(10) .
C79 O29 1.514(14) .
C79A O29A 1.515(14) .
C80 C85 1.240(18) .
C80 C81 1.341(18) .
C80 O29A 1.408(19) .
C80 O29 1.50(3) .
C81 C82 1.367(17) .
C82 C83 1.320(16) .
C83 C84 1.290(16) .
C83 S7 1.820(11) .
C84 C85 1.400(16) .
C86 O30 1.38(2) .
C87 C88 1.34(2) .
C87 C92 1.369(19) .
C87 O30 1.382(15) .
C88 C89 1.396(17) .
C89 C90 1.377(14) .
C90 C91 1.364(15) .
C90 S5 1.793(10) .
C91 C92 1.404(16) .
C93 O31 1.33(3) .
C97 C99 1.3900 .
C97 C98 1.3900 .
C97 S6 1.774(6) .
C99 C95 1.3900 .
C95 C94 1.3900 .
C94 C96 1.3900 .
C94 O31 1.45(2) .
C96 C98 1.3900 .
Mo1 O1 1.746(8) .
Mo1 O3 1.760(7) .
Mo1 O2 1.760(7) .
Mo1 O4 1.817(6) .
Mo2 O11 1.723(5) .
Mo2 O5 1.738(6) .
Mo2 O13 1.929(6) .
Mo2 O8 1.934(5) .
Mo2 O12 2.242(4) .
Mo2 O10 2.247(4) .
Mo3 O7 1.745(6) .
Mo3 O9 1.783(6) .
Mo3 O6 1.787(5) .
Mo3 O10 2.138(2) .
Mo3 O8 2.200(5) .
Mo3 O13 2.243(5) 2_755
Mo3 Ag1 3.2916(9) 3_666
Mo4 O15 1.755(6) .
Mo4 O14 1.755(6) .
Mo4 O16 1.768(6) 2_755
Mo4 O12 2.1869(17) .
Mo4 O13 2.222(6) .
Mo4 O8 2.239(5) 2_755
Mo5 O20 1.719(6) .
Mo5 O17 1.785(6) .
Mo5 O19 1.788(6) .
Mo5 O18 1.805(6) .
Mo6 O22 1.750(6) .
Mo6 O23 1.762(6) .
Mo6 O24 1.771(6) .
Mo6 O21 1.800(6) .
Mo7 O27 1.737(7) .
Mo7 O25 1.749(8) .
Mo7 O28 1.788(6) .
Mo7 O26 1.804(6) .
Mo7 Ag19 3.2844(11) 2_755
O2 Ag6 2.379(7) 4_646
O3 Ag11 2.415(7) 2_755
O4 Ag8 2.361(6) 4_646
O5 Ag11 2.564(6) 2_755
O6 Ag1 2.559(5) 3_666
O8 Mo4 2.238(5) 2_755
O9 Ag1 2.292(6) 2_755
O10 Mo3 2.138(2) 2_755
O10 Mo2 2.247(4) 2_755
O12 Mo4 2.1870(17) 2_755
O12 Mo2 2.242(4) 2_755
O13 Mo3 2.244(5) 2_755
O13 Ag10 2.426(6) 2_755
O14 Ag9 2.386(6) 2_755
O14 Ag5 2.403(6) 2_755
O15 Ag4 2.496(6) 2_755
O16 Mo4 1.768(6) 2_755
O18 Ag17 2.252(6) 2_755
O18 Ag16 2.317(6) 2_755
O19 Ag15 2.321(6) 2_755
O23 Ag4 2.386(6) 2_755
O28 Ag19 2.262(6) 2_755
S1 Ag5 2.519(2) 2_755
S1 Ag4 2.602(2) 2_755
S6 Ag11 2.499(3) 4_646
S6 Ag8 2.569(3) 4_646
S7 Ag13 2.559(2) 2_755
C101 C102 1.40(4) .
C102 N1 1.04(2) .
C100 O37 1.48(3) .
C103 O36 1.56(2) .
